data_4089231
loop_
_publ_author_name
'Toda, Tatsuro'
'Saitoh, Koki'
'Yoshinari, Akihiro'
'Ikariya, Takao'
'Kuwata, Shigeki'

_publ_section_title
;
 Synthesis and Structures of NCN Pincer-Type Ruthenium and Iridium
 Complexes Bearing Protic Pyrazole Arms
;
_journal_issue 6
_journal_name_full Organometallics
_journal_page_first 1188
_journal_paper_doi 10.1021/acs.organomet.7b00065
_journal_volume 36
_journal_year 2017
_chemical_formula_moiety 'C61 H63 N4 O P2 Ru, Cl, 2(C2 H6 O)'
_chemical_formula_sum 'C65 H75 Cl N4 O3 P2 Ru'
_chemical_formula_weight 1158.80
_space_group_IT_number 14
_space_group_name_Hall '-P 2ybc'
_space_group_name_H-M_alt 'P 1 21/c 1'
_symmetry_cell_setting monoclinic
_symmetry_Int_Tables_number 14
_symmetry_space_group_name_Hall '-P 2ybc'
_symmetry_space_group_name_H-M 'P 1 21/c 1'
_atom_sites_solution_hydrogens geom
_atom_sites_solution_primary direct
_atom_sites_solution_secondary difmap
_cell_angle_alpha 90.0000
_cell_angle_beta 104.456(2)
_cell_angle_gamma 90.0000
_cell_formula_units_Z 4
_cell_length_a 13.538(4)
_cell_length_b 37.488(9)
_cell_length_c 11.999(3)
_cell_measurement_reflns_used 11624
_cell_measurement_temperature 93
_cell_measurement_theta_max 27.48
_cell_measurement_theta_min 3.08
_cell_volume 5897(3)
_computing_cell_refinement CrystalClear
_computing_data_collection 'CrystalClear (Rigaku Inc., 2008)'
_computing_data_reduction CrystalClear
_computing_molecular_graphics 'CrystalStructure 4.0'
_computing_publication_material 'CrystalStructure 4.0 (Rigaku, 2010)'
_computing_structure_refinement 'CRYSTALS (Carruthers, et al., 1999)'
_computing_structure_solution 'SIR92 (Altomare, et al., 1994)'
_diffrn_ambient_temperature 93
_diffrn_detector_area_resol_mean 7.111
_diffrn_measured_fraction_theta_full 0.997
_diffrn_measured_fraction_theta_max 0.997
_diffrn_measurement_device_type 'Rigaku Saturn724'
_diffrn_measurement_method \w
_diffrn_radiation_type 'Mo K\a'
_diffrn_radiation_wavelength 0.71075
_diffrn_reflns_av_R_equivalents 0.0444
_diffrn_reflns_limit_h_max 17
_diffrn_reflns_limit_h_min -17
_diffrn_reflns_limit_k_max 48
_diffrn_reflns_limit_k_min -48
_diffrn_reflns_limit_l_max 15
_diffrn_reflns_limit_l_min -15
_diffrn_reflns_number 65725
_diffrn_reflns_theta_full 27.50
_diffrn_reflns_theta_max 27.49
_diffrn_standards_number 0
_exptl_absorpt_coefficient_mu 0.414
_exptl_absorpt_correction_T_max 0.975
_exptl_absorpt_correction_T_min 0.904
_exptl_absorpt_correction_type multi-scan
_exptl_absorpt_process_details 'REQAB (Rigaku, 1998)'
_exptl_crystal_colour yellow
_exptl_crystal_density_diffrn 1.305
_exptl_crystal_density_method 'not measured'
_exptl_crystal_description prism
_exptl_crystal_F_000 2432.00
_exptl_crystal_size_max 0.240
_exptl_crystal_size_mid 0.110
_exptl_crystal_size_min 0.060
_refine_diff_density_max 2.280
_refine_diff_density_min -0.786
_refine_ls_extinction_method none
_refine_ls_goodness_of_fit_ref 1.000
_refine_ls_hydrogen_treatment constr
_refine_ls_number_parameters 748
_refine_ls_number_reflns 13519
_refine_ls_R_factor_gt 0.0573
_refine_ls_shift/su_max 0.000
_refine_ls_structure_factor_coef Fsqd
_refine_ls_weighting_details 'w = 1/[0.0010Fo^2^ + 5.2800\s(Fo^2^)]/(4Fo^2^)'
_refine_ls_weighting_scheme calc
_refine_ls_wR_factor_ref 0.1356
_reflns_number_gt 12061
_reflns_number_total 13519
_reflns_threshold_expression F^2^>2.0\s(F^2^)
_cod_data_source_file om7b00065_si_002.cif
_cod_data_source_block compound_4a.2EtOH
_cod_database_code 4089231

loop_
_symmetry_equiv_pos_site_id
_symmetry_equiv_pos_as_xyz
1 +X,+Y,+Z
2 -X,1/2+Y,1/2-Z
3 -X,-Y,-Z
4 +X,1/2-Y,1/2+Z

loop_
_atom_site_label
_atom_site_type_symbol
_atom_site_fract_x
_atom_site_fract_y
_atom_site_fract_z
_atom_site_U_iso_or_equiv
_atom_site_adp_type
_atom_site_occupancy
_atom_site_symmetry_multiplicity
_atom_site_calc_flag
_atom_site_refinement_flags
Ru1 Ru 0.86943(2) 0.390450(10) 0.91450(2) 0.01393(7) Uani 1.0 4 d .
Cl1 Cl 1.22329(6) 0.40964(2) 1.09233(8) 0.0307(3) Uani 1.0 4 d .
P1 P 0.83050(5) 0.39485(2) 1.09708(6) 0.01606(19) Uani 1.0 4 d .
P2 P 0.89834(5) 0.37841(2) 0.72887(6) 0.01805(19) Uani 1.0 4 d .
O1 O 1.00375(15) 0.45802(6) 0.95889(19) 0.0258(6) Uani 1.0 4 d .
O2 O 0.80522(17) 0.50840(6) 0.8364(3) 0.0355(7) Uani 1.0 4 d .
O3 O 1.2975(3) 0.38301(10) 1.3541(4) 0.0753(12) Uani 1.0 4 d .
N1 N 0.68224(17) 0.44453(6) 0.8189(2) 0.0190(7) Uani 1.0 4 d .
N2 N 0.72406(17) 0.41168(6) 0.8415(2) 0.0175(7) Uani 1.0 4 d .
N3 N 1.07245(17) 0.34354(6) 0.9995(2) 0.0180(7) Uani 1.0 4 d .
N4 N 0.96952(16) 0.34752(6) 0.9713(2) 0.0155(6) Uani 1.0 4 d .
C1 C 0.5799(2) 0.44274(8) 0.7738(3) 0.0231(8) Uani 1.0 4 d .
C2 C 0.5542(3) 0.40713(8) 0.7691(3) 0.0237(8) Uani 1.0 4 d .
C3 C 0.6455(2) 0.38827(8) 0.8117(3) 0.0174(8) Uani 1.0 4 d .
C4 C 0.7771(2) 0.34671(7) 0.8883(3) 0.0152(7) Uani 1.0 4 d .
C5 C 0.6734(2) 0.35058(8) 0.8350(3) 0.0168(7) Uani 1.0 4 d .
C6 C 0.6110(2) 0.32096(8) 0.8136(3) 0.0198(8) Uani 1.0 4 d .
C7 C 0.6505(2) 0.28660(8) 0.8470(3) 0.0188(8) Uani 1.0 4 d .
C8 C 0.7539(2) 0.28310(8) 0.9017(3) 0.0181(8) Uani 1.0 4 d .
C9 C 0.8182(2) 0.31296(7) 0.9204(3) 0.0155(7) Uani 1.0 4 d .
C10 C 0.9295(2) 0.31436(7) 0.9619(3) 0.0160(7) Uani 1.0 4 d .
C11 C 1.0088(2) 0.28921(8) 0.9834(3) 0.0192(8) Uani 1.0 4 d .
C12 C 1.0985(2) 0.30842(8) 1.0076(3) 0.0202(8) Uani 1.0 4 d .
C13 C 0.51293(17) 0.47559(6) 0.7464(2) 0.0348(10) Uani 1.0 4 d .
C14 C 0.5130(4) 0.49582(13) 0.8611(5) 0.057(2) Uiso 0.6000 4 d .
C15 C 0.4050(4) 0.46451(11) 0.6871(5) 0.0457(17) Uiso 0.6000 4 d .
C16 C 0.5547(4) 0.50043(13) 0.6664(5) 0.0429(16) Uiso 0.6000 4 d .
C17 C 1.2092(3) 0.29705(9) 1.0349(3) 0.0253(9) Uani 1.0 4 d .
C18 C 1.2612(3) 0.30659(10) 1.1595(3) 0.0344(10) Uani 1.0 4 d .
C19 C 1.2641(3) 0.31613(9) 0.9538(3) 0.0309(10) Uani 1.0 4 d .
C20 C 1.2148(3) 0.25661(9) 1.0175(4) 0.0361(10) Uani 1.0 4 d .
C21 C 0.5776(3) 0.25434(8) 0.8183(3) 0.0225(8) Uani 1.0 4 d .
C22 C 0.4849(3) 0.25976(9) 0.8678(3) 0.0273(9) Uani 1.0 4 d .
C23 C 0.5412(3) 0.25089(9) 0.6865(3) 0.0321(10) Uani 1.0 4 d .
C24 C 0.6305(3) 0.21929(9) 0.8662(4) 0.0385(11) Uani 1.0 4 d .
C25 C 0.9555(2) 0.43276(8) 0.9421(3) 0.0193(8) Uani 1.0 4 d .
C26 C 0.8531(2) 0.43791(8) 1.1735(3) 0.0210(8) Uani 1.0 4 d .
C27 C 0.8366(3) 0.46966(8) 1.1115(3) 0.0240(9) Uani 1.0 4 d .
C28 C 0.8457(3) 0.50230(9) 1.1690(3) 0.0293(9) Uani 1.0 4 d .
C29 C 0.8723(3) 0.50318(10) 1.2881(4) 0.0368(11) Uani 1.0 4 d .
C30 C 0.8883(3) 0.47191(10) 1.3495(3) 0.0389(11) Uani 1.0 4 d .
C31 C 0.8783(3) 0.43923(9) 1.2927(3) 0.0309(10) Uani 1.0 4 d .
C32 C 0.9036(3) 0.36440(8) 1.2069(3) 0.0211(8) Uani 1.0 4 d .
C33 C 1.0094(3) 0.36636(9) 1.2286(3) 0.0255(9) Uani 1.0 4 d .
C34 C 1.0711(3) 0.34535(10) 1.3136(3) 0.0320(10) Uani 1.0 4 d .
C35 C 1.0282(3) 0.32276(9) 1.3793(3) 0.0336(10) Uani 1.0 4 d .
C36 C 0.9233(3) 0.32071(9) 1.3596(3) 0.0314(10) Uani 1.0 4 d .
C37 C 0.8611(3) 0.34148(8) 1.2746(3) 0.0238(8) Uani 1.0 4 d .
C38 C 0.6956(2) 0.38722(8) 1.0945(3) 0.0181(8) Uani 1.0 4 d .
C39 C 0.6308(3) 0.41561(9) 1.1004(3) 0.0253(9) Uani 1.0 4 d .
C40 C 0.5280(3) 0.40977(10) 1.0938(3) 0.0316(10) Uani 1.0 4 d .
C41 C 0.4889(3) 0.37557(10) 1.0830(3) 0.0314(10) Uani 1.0 4 d .
C42 C 0.5517(3) 0.34715(9) 1.0762(3) 0.0282(9) Uani 1.0 4 d .
C43 C 0.6538(3) 0.35274(8) 1.0807(3) 0.0223(8) Uani 1.0 4 d .
C44 C 0.8001(3) 0.39401(9) 0.6023(3) 0.0246(9) Uani 1.0 4 d .
C45 C 0.7739(3) 0.42957(10) 0.6009(3) 0.0338(10) Uani 1.0 4 d .
C46 C 0.7041(3) 0.44435(11) 0.5062(4) 0.0445(12) Uani 1.0 4 d .
C47 C 0.6580(3) 0.42234(11) 0.4135(3) 0.0427(12) Uani 1.0 4 d .
C48 C 0.6842(3) 0.38721(10) 0.4137(3) 0.0367(11) Uani 1.0 4 d .
C49 C 0.7555(3) 0.37290(10) 0.5077(3) 0.0303(10) Uani 1.0 4 d .
C50 C 1.0173(3) 0.39438(8) 0.6982(3) 0.0225(9) Uani 1.0 4 d .
C51 C 1.1021(3) 0.40075(8) 0.7875(3) 0.0254(9) Uani 1.0 4 d .
C52 C 1.1971(3) 0.40567(9) 0.7652(4) 0.0341(10) Uani 1.0 4 d .
C53 C 1.2062(3) 0.40497(11) 0.6525(4) 0.0443(12) Uani 1.0 4 d .
C54 C 1.1206(3) 0.39985(11) 0.5622(4) 0.0429(12) Uani 1.0 4 d .
C55 C 1.0264(3) 0.39453(9) 0.5847(3) 0.0309(10) Uani 1.0 4 d .
C56 C 0.9111(3) 0.33057(8) 0.6997(3) 0.0212(8) Uani 1.0 4 d .
C57 C 1.0068(3) 0.31541(8) 0.7093(3) 0.0257(9) Uani 1.0 4 d .
C58 C 1.0181(3) 0.27908(9) 0.6996(3) 0.0316(10) Uani 1.0 4 d .
C59 C 0.9350(3) 0.25670(9) 0.6791(3) 0.0350(11) Uani 1.0 4 d .
C60 C 0.8394(3) 0.27097(9) 0.6664(3) 0.0307(10) Uani 1.0 4 d .
C61 C 0.8267(3) 0.30760(9) 0.6772(3) 0.0262(9) Uani 1.0 4 d .
C62 C 0.4461(6) 0.47841(14) 0.8315(7) 0.060(3) Uiso 0.4000 4 d .
C63 C 0.4426(6) 0.47254(14) 0.6193(7) 0.069(4) Uiso 0.4000 4 d .
C64 C 0.5795(5) 0.50856(17) 0.7559(7) 0.054(3) Uiso 0.4000 4 d .
C65 C 0.8786(3) 0.51493(11) 0.7694(4) 0.0437(12) Uani 1.0 4 d .
C66 C 0.8328(4) 0.53214(12) 0.6524(4) 0.0558(15) Uani 1.0 4 d .
C67 C 1.4052(4) 0.37998(19) 1.3919(5) 0.084(2) Uani 1.0 4 d .
C68 C 1.4310(5) 0.35191(18) 1.4874(5) 0.094(3) Uani 1.0 4 d .
H1 H 0.7192 0.4657 0.8321 0.0225 Uiso 1.0 4 calc R
H2 H 1.1189 0.3623 1.0116 0.0219 Uiso 1.0 4 calc R
H3 H 0.4893 0.3975 0.7423 0.0280 Uiso 1.0 4 calc R
H4 H 0.5424 0.3235 0.7764 0.0236 Uiso 1.0 4 calc R
H5 H 0.7803 0.2607 0.9262 0.0222 Uiso 1.0 4 calc R
H6 H 1.0023 0.2645 0.9816 0.0235 Uiso 1.0 4 calc R
H7 H 1.2272 0.2945 1.2099 0.0399 Uiso 1.0 4 calc R
H8 H 1.3314 0.2994 1.1772 0.0399 Uiso 1.0 4 calc R
H9 H 1.2574 0.3319 1.1700 0.0398 Uiso 1.0 4 calc R
H10 H 1.2604 0.3415 0.9637 0.0378 Uiso 1.0 4 calc R
H11 H 1.3343 0.3089 0.9713 0.0378 Uiso 1.0 4 calc R
H12 H 1.2317 0.3100 0.8755 0.0378 Uiso 1.0 4 calc R
H13 H 1.1832 0.2510 0.9386 0.0430 Uiso 1.0 4 calc R
H14 H 1.2851 0.2495 1.0354 0.0430 Uiso 1.0 4 calc R
H15 H 1.1803 0.2441 1.0665 0.0427 Uiso 1.0 4 calc R
H16 H 0.4436 0.2789 0.8280 0.0331 Uiso 1.0 4 calc R
H17 H 0.4452 0.2382 0.8589 0.0330 Uiso 1.0 4 calc R
H18 H 0.5079 0.2655 0.9481 0.0332 Uiso 1.0 4 calc R
H19 H 0.5051 0.2722 0.6557 0.0385 Uiso 1.0 4 calc R
H20 H 0.5988 0.2478 0.6543 0.0387 Uiso 1.0 4 calc R
H21 H 0.4965 0.2307 0.6672 0.0385 Uiso 1.0 4 calc R
H22 H 0.6543 0.2210 0.9484 0.0453 Uiso 1.0 4 calc R
H23 H 0.5832 0.1998 0.8466 0.0453 Uiso 1.0 4 calc R
H24 H 0.6874 0.2152 0.8335 0.0450 Uiso 1.0 4 calc R
H25 H 0.8199 0.4690 1.0315 0.0294 Uiso 1.0 4 calc R
H26 H 0.8331 0.5233 1.1268 0.0359 Uiso 1.0 4 calc R
H27 H 0.8797 0.5250 1.3260 0.0456 Uiso 1.0 4 calc R
H28 H 0.9055 0.4726 1.4295 0.0476 Uiso 1.0 4 calc R
H29 H 0.8890 0.4181 1.3344 0.0373 Uiso 1.0 4 calc R
H30 H 1.0391 0.3819 1.1859 0.0302 Uiso 1.0 4 calc R
H31 H 1.1416 0.3464 1.3261 0.0372 Uiso 1.0 4 calc R
H32 H 1.0701 0.3092 1.4370 0.0383 Uiso 1.0 4 calc R
H33 H 0.8946 0.3050 1.4026 0.0368 Uiso 1.0 4 calc R
H34 H 0.7905 0.3405 1.2626 0.0283 Uiso 1.0 4 calc R
H35 H 0.6565 0.4387 1.1078 0.0306 Uiso 1.0 4 calc R
H36 H 0.4855 0.4291 1.0956 0.0382 Uiso 1.0 4 calc R
H37 H 0.4209 0.3717 1.0828 0.0385 Uiso 1.0 4 calc R
H38 H 0.5255 0.3241 1.0679 0.0342 Uiso 1.0 4 calc R
H39 H 0.6953 0.3335 1.0740 0.0267 Uiso 1.0 4 calc R
H40 H 0.8038 0.4440 0.6632 0.0412 Uiso 1.0 4 calc R
H41 H 0.6859 0.4683 0.5065 0.0533 Uiso 1.0 4 calc R
H42 H 0.6115 0.4321 0.3504 0.0508 Uiso 1.0 4 calc R
H43 H 0.6539 0.3729 0.3512 0.0429 Uiso 1.0 4 calc R
H44 H 0.7734 0.3490 0.5074 0.0361 Uiso 1.0 4 calc R
H45 H 1.0947 0.4021 0.8624 0.0318 Uiso 1.0 4 calc R
H46 H 1.2542 0.4093 0.8259 0.0425 Uiso 1.0 4 calc R
H47 H 1.2700 0.4075 0.6377 0.0583 Uiso 1.0 4 calc R
H48 H 1.1265 0.4005 0.4866 0.0559 Uiso 1.0 4 calc R
H49 H 0.9691 0.3905 0.5246 0.0391 Uiso 1.0 4 calc R
H50 H 1.0638 0.3302 0.7221 0.0312 Uiso 1.0 4 calc R
H51 H 1.0828 0.2694 0.7079 0.0389 Uiso 1.0 4 calc R
H52 H 0.9433 0.2322 0.6729 0.0442 Uiso 1.0 4 calc R
H53 H 0.7829 0.2559 0.6505 0.0382 Uiso 1.0 4 calc R
H54 H 0.7619 0.3171 0.6702 0.0322 Uiso 1.0 4 calc R
H55 H 0.9315 0.5298 0.8166 0.0525 Uiso 1.0 4 calc R
H56 H 0.9067 0.4916 0.7607 0.0526 Uiso 1.0 4 calc R
H57 H 0.8046 0.5549 0.6637 0.0687 Uiso 1.0 4 calc R
H58 H 0.8849 0.5353 0.6117 0.0689 Uiso 1.0 4 calc R
H59 H 0.7799 0.5171 0.6082 0.0689 Uiso 1.0 4 calc R
H60 H 1.4288 0.4039 1.4152 0.0998 Uiso 1.0 4 calc R
H61 H 1.4282 0.3737 1.3240 0.0999 Uiso 1.0 4 calc R
H62 H 1.4025 0.3595 1.5492 0.1091 Uiso 1.0 4 calc R
H63 H 1.5035 0.3494 1.5153 0.1089 Uiso 1.0 4 calc R
H64 H 1.4019 0.3294 1.4583 0.1092 Uiso 1.0 4 calc R
H65 H 0.7987 0.5274 0.8630 0.0438 Uiso 1.0 4 calc R
H66 H 1.2800 0.3946 1.2949 0.0885 Uiso 1.0 4 calc R

loop_
_atom_site_aniso_label
_atom_site_aniso_U_11
_atom_site_aniso_U_22
_atom_site_aniso_U_33
_atom_site_aniso_U_12
_atom_site_aniso_U_13
_atom_site_aniso_U_23
Ru1 0.01211(12) 0.01112(14) 0.01867(13) -0.00076(8) 0.00405(9) -0.00129(9)
Cl1 0.0219(4) 0.0238(5) 0.0439(5) -0.0008(3) 0.0036(4) -0.0054(4)
P1 0.0139(4) 0.0162(4) 0.0185(4) -0.0009(3) 0.0048(3) -0.0030(3)
P2 0.0174(4) 0.0179(4) 0.0193(4) 0.0007(3) 0.0056(3) 0.0016(3)
O1 0.0224(11) 0.0158(12) 0.0396(14) -0.0060(9) 0.0085(10) -0.0035(10)
O2 0.0367(13) 0.0208(13) 0.0521(16) -0.0103(11) 0.0169(12) -0.0023(11)
O3 0.054(2) 0.091(3) 0.076(3) 0.0018(19) 0.0063(18) 0.015(2)
N1 0.0172(12) 0.0121(13) 0.0265(14) -0.0004(10) 0.0034(10) -0.0009(10)
N2 0.0150(12) 0.0132(13) 0.0231(13) 0.0008(10) 0.0028(10) -0.0008(10)
N3 0.0117(11) 0.0162(14) 0.0265(14) -0.0007(10) 0.0056(10) -0.0003(10)
N4 0.0138(11) 0.0124(13) 0.0201(13) 0.0011(9) 0.0040(10) -0.0010(10)
C1 0.0177(14) 0.0197(17) 0.0312(17) 0.0022(12) 0.0049(13) 0.0015(13)
C2 0.0183(15) 0.0169(17) 0.0346(18) -0.0022(12) 0.0042(13) 0.0001(13)
C3 0.0148(13) 0.0175(16) 0.0185(15) -0.0002(11) 0.0014(11) -0.0015(12)
C4 0.0177(13) 0.0134(15) 0.0153(14) -0.0009(11) 0.0057(11) -0.0016(11)
C5 0.0157(13) 0.0166(16) 0.0179(14) -0.0025(11) 0.0039(11) -0.0022(12)
C6 0.0154(13) 0.0206(17) 0.0229(15) -0.0014(12) 0.0037(12) -0.0007(12)
C7 0.0206(14) 0.0150(16) 0.0218(15) -0.0041(12) 0.0074(12) -0.0029(12)
C8 0.0224(14) 0.0123(15) 0.0208(15) 0.0004(12) 0.0076(12) 0.0002(12)
C9 0.0187(14) 0.0130(15) 0.0159(14) 0.0003(11) 0.0065(11) -0.0015(11)
C10 0.0192(14) 0.0121(15) 0.0171(14) -0.0010(11) 0.0053(11) -0.0001(11)
C11 0.0221(15) 0.0145(16) 0.0221(15) 0.0007(12) 0.0075(12) 0.0007(12)
C12 0.0207(14) 0.0170(16) 0.0225(16) 0.0026(12) 0.0047(12) -0.0021(12)
C13 0.0246(17) 0.0207(19) 0.057(3) 0.0044(14) 0.0069(16) 0.0071(16)
C17 0.0188(15) 0.0219(18) 0.0339(18) 0.0032(13) 0.0043(13) -0.0030(14)
C18 0.0256(17) 0.039(3) 0.0353(19) 0.0109(15) 0.0006(14) -0.0022(16)
C19 0.0191(15) 0.030(2) 0.046(2) 0.0013(14) 0.0124(15) -0.0030(16)
C20 0.0237(17) 0.026(2) 0.058(3) 0.0086(14) 0.0082(16) -0.0049(17)
C21 0.0210(15) 0.0149(16) 0.0315(18) -0.0050(12) 0.0065(13) -0.0046(13)
C22 0.0254(16) 0.0285(19) 0.0291(18) -0.0102(14) 0.0086(14) -0.0027(14)
C23 0.0304(18) 0.030(2) 0.036(2) -0.0133(15) 0.0089(15) -0.0123(15)
C24 0.0319(19) 0.0191(19) 0.062(3) -0.0100(15) 0.0066(17) -0.0014(17)
C25 0.0162(14) 0.0190(17) 0.0233(16) 0.0042(12) 0.0059(12) -0.0001(12)
C26 0.0195(14) 0.0177(17) 0.0272(16) -0.0018(12) 0.0084(12) -0.0064(13)
C27 0.0233(15) 0.0193(17) 0.0309(18) -0.0010(13) 0.0098(13) -0.0048(13)
C28 0.0328(18) 0.0192(18) 0.038(2) -0.0023(14) 0.0124(15) -0.0057(15)
C29 0.045(2) 0.023(2) 0.046(3) -0.0083(16) 0.0188(18) -0.0143(17)
C30 0.055(3) 0.036(3) 0.0274(19) -0.0092(18) 0.0146(17) -0.0147(16)
C31 0.042(2) 0.0243(19) 0.0278(18) -0.0023(15) 0.0107(15) -0.0055(14)
C32 0.0235(15) 0.0170(16) 0.0219(16) 0.0022(12) 0.0040(12) -0.0064(12)
C33 0.0216(15) 0.0302(19) 0.0238(16) 0.0016(13) 0.0040(13) -0.0076(14)
C34 0.0209(16) 0.041(3) 0.0311(19) 0.0109(15) 0.0003(14) -0.0104(16)
C35 0.0384(19) 0.027(2) 0.0305(19) 0.0152(15) -0.0008(15) -0.0018(15)
C36 0.0386(19) 0.0233(19) 0.0302(18) 0.0045(15) 0.0046(15) 0.0023(15)
C37 0.0247(16) 0.0217(17) 0.0246(16) 0.0015(13) 0.0054(13) -0.0008(13)
C38 0.0132(13) 0.0216(17) 0.0208(15) 0.0004(11) 0.0069(11) 0.0019(12)
C39 0.0223(16) 0.0227(18) 0.0315(18) 0.0015(13) 0.0077(13) -0.0020(14)
C40 0.0240(16) 0.035(3) 0.037(2) 0.0100(15) 0.0095(14) -0.0031(16)
C41 0.0166(15) 0.045(3) 0.0348(19) -0.0031(15) 0.0100(14) -0.0028(16)
C42 0.0229(16) 0.029(2) 0.0334(18) -0.0076(14) 0.0094(14) -0.0018(15)
C43 0.0222(15) 0.0215(17) 0.0236(16) -0.0016(13) 0.0065(12) -0.0007(13)
C44 0.0245(16) 0.0286(19) 0.0210(16) 0.0045(13) 0.0059(13) 0.0027(13)
C45 0.044(2) 0.031(2) 0.0288(19) 0.0055(16) 0.0135(16) 0.0052(15)
C46 0.055(3) 0.038(3) 0.040(3) 0.0207(19) 0.0114(19) 0.0069(18)
C47 0.046(3) 0.055(3) 0.0266(19) 0.022(2) 0.0069(17) 0.0080(18)
C48 0.036(2) 0.047(3) 0.0234(18) 0.0090(17) 0.0021(15) -0.0014(16)
C49 0.0299(17) 0.033(2) 0.0270(18) 0.0058(15) 0.0053(14) 0.0003(15)
C50 0.0269(16) 0.0130(16) 0.0318(18) -0.0030(12) 0.0153(14) -0.0029(13)
C51 0.0275(16) 0.0163(17) 0.0363(19) -0.0018(13) 0.0150(14) -0.0024(14)
C52 0.0282(18) 0.026(2) 0.052(3) -0.0083(15) 0.0178(17) -0.0073(17)
C53 0.042(3) 0.041(3) 0.062(3) -0.0190(18) 0.037(2) -0.018(2)
C54 0.055(3) 0.043(3) 0.043(3) -0.0204(19) 0.033(2) -0.0133(18)
C55 0.040(2) 0.027(2) 0.0310(19) -0.0113(15) 0.0180(16) -0.0065(15)
C56 0.0302(16) 0.0194(17) 0.0142(14) -0.0044(13) 0.0061(12) -0.0013(12)
C57 0.0323(17) 0.0202(18) 0.0255(17) -0.0009(14) 0.0089(14) -0.0025(13)
C58 0.043(2) 0.026(2) 0.0286(18) 0.0080(16) 0.0136(15) -0.0028(15)
C59 0.060(3) 0.0200(19) 0.0308(19) 0.0015(17) 0.0214(17) -0.0009(15)
C60 0.048(2) 0.0219(19) 0.0257(18) -0.0154(16) 0.0152(15) -0.0061(14)
C61 0.0293(17) 0.0262(19) 0.0255(17) -0.0071(14) 0.0110(13) -0.0065(14)
C65 0.038(2) 0.041(3) 0.052(3) -0.0037(18) 0.0118(18) 0.0008(19)
C66 0.061(3) 0.053(3) 0.058(3) -0.001(3) 0.023(3) 0.012(3)
C67 0.044(3) 0.145(6) 0.060(4) -0.016(4) 0.006(3) -0.010(4)
C68 0.083(5) 0.126(6) 0.064(4) 0.022(4) 0.000(3) -0.009(4)

loop_
_atom_type_symbol
_atom_type_description
_atom_type_scat_dispersion_real
_atom_type_scat_dispersion_imag
_atom_type_scat_source
C C 0.0033 0.0016
;
International Tables for Crystallography
(1992, Vol. C, Tables 4.2.6.8 and 6.1.1.4)
;
H H 0.0000 0.0000
;
International Tables for Crystallography
(1992, Vol. C, Table 6.1.1.4)
;
Cl Cl 0.1484 0.1585
;
International Tables for Crystallography
(1992, Vol. C, Tables 4.2.6.8 and 6.1.1.4)
;
N N 0.0061 0.0033
;
International Tables for Crystallography
(1992, Vol. C, Tables 4.2.6.8 and 6.1.1.4)
;
O O 0.0106 0.0060
;
International Tables for Crystallography
(1992, Vol. C, Tables 4.2.6.8 and 6.1.1.4)
;
P P 0.1023 0.0942
;
International Tables for Crystallography
(1992, Vol. C, Tables 4.2.6.8 and 6.1.1.4)
;
Ru Ru -1.2594 0.8363
;
International Tables for Crystallography
(1992, Vol. C, Tables 4.2.6.8 and 6.1.1.4)
;

loop_
_geom_angle_atom_site_label_1
_geom_angle_atom_site_label_2
_geom_angle_atom_site_label_3
_geom_angle
_geom_angle_publ_flag
P1 Ru1 P2 172.45(3) yes
P1 Ru1 N2 87.58(8) yes
P1 Ru1 N4 91.59(8) yes
P1 Ru1 C4 85.96(9) yes
P1 Ru1 C25 92.72(10) yes
P2 Ru1 N2 92.14(8) yes
P2 Ru1 N4 85.15(8) yes
P2 Ru1 C4 86.65(9) yes
P2 Ru1 C25 94.69(10) yes
N2 Ru1 N4 152.27(9) yes
N2 Ru1 C4 76.45(10) yes
N2 Ru1 C25 102.75(11) yes
N4 Ru1 C4 75.84(10) yes
N4 Ru1 C25 104.98(11) yes
C4 Ru1 C25 178.47(13) yes
Ru1 P1 C26 118.08(11) yes
Ru1 P1 C32 114.41(11) yes
Ru1 P1 C38 114.83(10) yes
C26 P1 C32 101.23(13) yes
C26 P1 C38 100.64(14) yes
C32 P1 C38 105.69(14) yes
Ru1 P2 C44 116.93(12) yes
Ru1 P2 C50 118.60(11) yes
Ru1 P2 C56 113.83(11) yes
C44 P2 C50 102.68(15) yes
C44 P2 C56 103.55(14) yes
C50 P2 C56 98.66(15) yes
N2 N1 C1 111.7(3) yes
Ru1 N2 N1 136.83(17) yes
Ru1 N2 C3 117.13(18) yes
N1 N2 C3 105.9(3) yes
N4 N3 C12 110.9(3) yes
Ru1 N4 N3 134.64(18) yes
Ru1 N4 C10 117.70(17) yes
N3 N4 C10 106.6(2) yes
N1 C1 C2 106.7(3) yes
N1 C1 C13 122.8(3) yes
C2 C1 C13 130.3(3) yes
C1 C2 C3 106.4(3) yes
N2 C3 C2 109.3(3) yes
N2 C3 C5 115.1(3) yes
C2 C3 C5 135.5(3) yes
Ru1 C4 C5 119.6(2) yes
Ru1 C4 C9 119.93(19) yes
C5 C4 C9 120.4(3) yes
C3 C5 C4 111.6(3) yes
C3 C5 C6 128.4(3) yes
C4 C5 C6 120.0(3) yes
C5 C6 C7 120.7(3) yes
C6 C7 C8 118.9(3) yes
C6 C7 C21 118.4(3) yes
C8 C7 C21 122.8(3) yes
C7 C8 C9 120.7(3) yes
C4 C9 C8 119.3(3) yes
C4 C9 C10 111.5(3) yes
C8 C9 C10 128.9(3) yes
N4 C10 C9 114.8(3) yes
N4 C10 C11 109.3(3) yes
C9 C10 C11 135.5(3) yes
C10 C11 C12 106.3(3) yes
N3 C12 C11 106.9(3) yes
N3 C12 C17 120.9(3) yes
C11 C12 C17 132.1(3) yes
C1 C13 C14 109.4(3) yes
C1 C13 C15 109.5(3) yes
C1 C13 C16 109.5(3) yes
C1 C13 C62 109.5(3) yes
C1 C13 C63 109.4(3) yes
C1 C13 C64 109.5(3) yes
C14 C13 C15 109.5(4) yes
C14 C13 C16 109.5(3) yes
C14 C13 C62 41.6(3) yes
C14 C13 C63 138.1(4) yes
C14 C13 C64 70.8(4) yes
C15 C13 C16 109.5(3) yes
C15 C13 C62 70.7(4) yes
C15 C13 C63 41.6(4) yes
C15 C13 C64 138.1(4) yes
C16 C13 C62 138.1(4) yes
C16 C13 C63 70.8(4) yes
C16 C13 C64 41.5(4) yes
C62 C13 C63 109.5(5) yes
C62 C13 C64 109.5(4) yes
C63 C13 C64 109.5(4) yes
C13 C14 C62 67.1(5) yes
C13 C14 C64 53.2(3) yes
C62 C14 C64 116.7(7) yes
C13 C15 C62 55.0(3) yes
C13 C15 C63 72.7(5) yes
C62 C15 C63 123.6(6) yes
C13 C16 C63 55.8(4) yes
C13 C16 C64 68.0(5) yes
C63 C16 C64 119.9(6) yes
C12 C17 C18 109.6(3) yes
C12 C17 C19 109.9(3) yes
C12 C17 C20 109.2(3) yes
C18 C17 C19 109.4(3) yes
C18 C17 C20 109.7(3) yes
C19 C17 C20 109.0(3) yes
C7 C21 C22 110.5(3) yes
C7 C21 C23 108.5(3) yes
C7 C21 C24 112.0(3) yes
C22 C21 C23 109.0(3) yes
C22 C21 C24 108.6(3) yes
C23 C21 C24 108.2(3) yes
Ru1 C25 O1 178.2(3) yes
P1 C26 C27 119.9(3) yes
P1 C26 C31 120.8(3) yes
C27 C26 C31 119.1(3) yes
C26 C27 C28 120.2(3) yes
C27 C28 C29 119.9(4) yes
C28 C29 C30 120.0(4) yes
C29 C30 C31 120.4(4) yes
C26 C31 C30 120.4(3) yes
P1 C32 C33 116.6(3) yes
P1 C32 C37 124.8(3) yes
C33 C32 C37 118.4(3) yes
C32 C33 C34 120.6(4) yes
C33 C34 C35 120.4(3) yes
C34 C35 C36 119.8(3) yes
C35 C36 C37 120.2(4) yes
C32 C37 C36 120.5(3) yes
P1 C38 C39 121.0(3) yes
P1 C38 C43 120.9(3) yes
C39 C38 C43 118.0(3) yes
C38 C39 C40 120.7(3) yes
C39 C40 C41 120.4(4) yes
C40 C41 C42 119.7(3) yes
C41 C42 C43 120.3(3) yes
C38 C43 C42 120.8(3) yes
P2 C44 C45 116.5(3) yes
P2 C44 C49 124.6(3) yes
C45 C44 C49 118.8(3) yes
C44 C45 C46 120.9(4) yes
C45 C46 C47 119.3(4) yes
C46 C47 C48 120.2(4) yes
C47 C48 C49 120.0(4) yes
C44 C49 C48 120.8(4) yes
P2 C50 C51 120.0(3) yes
P2 C50 C55 119.4(3) yes
C51 C50 C55 119.8(4) yes
C50 C51 C52 120.2(4) yes
C51 C52 C53 119.7(4) yes
C52 C53 C54 120.3(4) yes
C53 C54 C55 119.8(4) yes
C50 C55 C54 120.1(3) yes
P2 C56 C57 120.7(3) yes
P2 C56 C61 121.6(3) yes
C57 C56 C61 117.5(3) yes
C56 C57 C58 121.1(3) yes
C57 C58 C59 121.0(4) yes
C58 C59 C60 119.2(4) yes
C59 C60 C61 120.5(4) yes
C56 C61 C60 120.6(3) yes
C13 C62 C14 71.3(6) yes
C13 C62 C15 54.3(4) yes
C14 C62 C15 121.7(8) yes
C13 C63 C15 65.7(5) yes
C13 C63 C16 53.4(3) yes
C15 C63 C16 115.6(6) yes
C13 C64 C14 56.0(3) yes
C13 C64 C16 70.4(5) yes
C14 C64 C16 122.4(6) yes
O2 C65 C66 113.9(3) yes
O3 C67 C68 108.5(5) yes
C65 O2 H65 103.507 no
C67 O3 H66 111.874 no
N2 N1 H1 124.155 no
C1 N1 H1 124.191 no
N4 N3 H2 124.569 no
C12 N3 H2 124.573 no
C1 C2 H3 126.816 no
C3 C2 H3 126.793 no
C5 C6 H4 119.896 no
C7 C6 H4 119.432 no
C7 C8 H5 119.617 no
C9 C8 H5 119.697 no
C10 C11 H6 126.958 no
C12 C11 H6 126.720 no
C17 C18 H7 109.269 no
C17 C18 H8 109.808 no
C17 C18 H9 109.420 no
H7 C18 H8 109.437 no
H7 C18 H9 109.452 no
H8 C18 H9 109.441 no
C17 C19 H10 109.396 no
C17 C19 H11 109.734 no
C17 C19 H12 109.369 no
H10 C19 H11 109.436 no
H10 C19 H12 109.452 no
H11 C19 H12 109.441 no
C17 C20 H13 108.939 no
C17 C20 H14 108.981 no
C17 C20 H15 110.583 no
H13 C20 H14 109.441 no
H13 C20 H15 109.441 no
H14 C20 H15 109.437 no
C21 C22 H16 109.811 no
C21 C22 H17 109.606 no
C21 C22 H18 109.084 no
H16 C22 H17 109.436 no
H16 C22 H18 109.437 no
H17 C22 H18 109.452 no
C21 C23 H19 109.079 no
C21 C23 H20 109.844 no
C21 C23 H21 109.576 no
H19 C23 H20 109.432 no
H19 C23 H21 109.450 no
H20 C23 H21 109.446 no
C21 C24 H22 109.516 no
C21 C24 H23 109.727 no
C21 C24 H24 109.240 no
H22 C24 H23 109.450 no
H22 C24 H24 109.447 no
H23 C24 H24 109.446 no
C26 C27 H25 119.552 no
C28 C27 H25 120.213 no
C27 C28 H26 119.596 no
C29 C28 H26 120.456 no
C28 C29 H27 119.676 no
C30 C29 H27 120.370 no
C29 C30 H28 119.683 no
C31 C30 H28 119.938 no
C26 C31 H29 119.339 no
C30 C31 H29 120.288 no
C32 C33 H30 119.696 no
C34 C33 H30 119.724 no
C33 C34 H31 119.936 no
C35 C34 H31 119.688 no
C34 C35 H32 119.727 no
C36 C35 H32 120.446 no
C35 C36 H33 119.613 no
C37 C36 H33 120.142 no
C32 C37 H34 119.280 no
C36 C37 H34 120.193 no
C38 C39 H35 119.466 no
C40 C39 H35 119.809 no
C39 C40 H36 119.483 no
C41 C40 H36 120.074 no
C40 C41 H37 120.010 no
C42 C41 H37 120.281 no
C41 C42 H38 120.074 no
C43 C42 H38 119.598 no
C38 C43 H39 119.293 no
C42 C43 H39 119.863 no
C44 C45 H40 119.575 no
C46 C45 H40 119.553 no
C45 C46 H41 120.293 no
C47 C46 H41 120.372 no
C46 C47 H42 119.469 no
C48 C47 H42 120.263 no
C47 C48 H43 119.553 no
C49 C48 H43 120.439 no
C44 C49 H44 119.448 no
C48 C49 H44 119.762 no
C50 C51 H45 119.397 no
C52 C51 H45 120.370 no
C51 C52 H46 119.704 no
C53 C52 H46 120.578 no
C52 C53 H47 119.736 no
C54 C53 H47 119.960 no
C53 C54 H48 120.049 no
C55 C54 H48 120.104 no
C50 C55 H49 119.741 no
C54 C55 H49 120.155 no
C56 C57 H50 119.138 no
C58 C57 H50 119.792 no
C57 C58 H51 119.756 no
C59 C58 H51 119.254 no
C58 C59 H52 120.384 no
C60 C59 H52 120.367 no
C59 C60 H53 119.348 no
C61 C60 H53 120.131 no
C56 C61 H54 119.236 no
C60 C61 H54 120.128 no
O2 C65 H55 106.355 no
O2 C65 H56 104.429 no
C66 C65 H55 111.483 no
C66 C65 H56 111.225 no
H55 C65 H56 109.089 no
C65 C66 H57 109.258 no
C65 C66 H58 109.722 no
C65 C66 H59 109.527 no
H57 C66 H58 109.437 no
H57 C66 H59 109.434 no
H58 C66 H59 109.450 no
O3 C67 H60 104.796 no
O3 C67 H61 105.649 no
C68 C67 H60 115.036 no
C68 C67 H61 113.665 no
H60 C67 H61 108.377 no
C67 C68 H62 108.347 no
C67 C68 H63 110.459 no
C67 C68 H64 109.680 no
H62 C68 H63 109.452 no
H62 C68 H64 109.439 no
H63 C68 H64 109.444 no

loop_
_geom_bond_atom_site_label_1
_geom_bond_atom_site_label_2
_geom_bond_distance
_geom_bond_publ_flag
Ru1 P1 2.3834(10) yes
Ru1 P2 2.3985(10) yes
Ru1 N2 2.101(3) yes
Ru1 N4 2.105(3) yes
Ru1 C4 2.038(3) yes
Ru1 C25 1.947(3) yes
P1 C26 1.844(3) yes
P1 C32 1.835(3) yes
P1 C38 1.841(3) yes
P2 C44 1.847(3) yes
P2 C50 1.839(4) yes
P2 C56 1.844(4) yes
O1 C25 1.140(4) yes
O2 C65 1.446(6) yes
O3 C67 1.420(6) yes
N1 N2 1.354(4) yes
N1 C1 1.358(4) yes
N2 C3 1.356(4) yes
N3 N4 1.358(3) yes
N3 C12 1.360(4) yes
N4 C10 1.349(4) yes
C1 C2 1.377(5) yes
C1 C13 1.516(4) yes
C2 C3 1.406(4) yes
C3 C5 1.471(5) yes
C4 C5 1.397(4) yes
C4 C9 1.397(4) yes
C5 C6 1.380(4) yes
C6 C7 1.414(5) yes
C7 C8 1.396(4) yes
C7 C21 1.544(5) yes
C8 C9 1.401(4) yes
C9 C10 1.465(4) yes
C10 C11 1.404(4) yes
C11 C12 1.379(4) yes
C12 C17 1.513(4) yes
C13 C14 1.571(7) yes
C13 C15 1.515(6) yes
C13 C16 1.542(6) yes
C13 C62 1.528(9) yes
C13 C63 1.587(8) yes
C13 C64 1.517(7) yes
C14 C62 1.101(8) yes
C14 C64 1.789(10) yes
C15 C62 1.761(9) yes
C15 C63 1.103(11) yes
C16 C63 1.813(8) yes
C16 C64 1.085(9) yes
C17 C18 1.528(5) yes
C17 C19 1.540(6) yes
C17 C20 1.535(5) yes
C21 C22 1.531(5) yes
C21 C23 1.541(5) yes
C21 C24 1.538(5) yes
C26 C27 1.392(5) yes
C26 C31 1.385(5) yes
C27 C28 1.395(5) yes
C28 C29 1.384(5) yes
C29 C30 1.373(6) yes
C30 C31 1.392(5) yes
C32 C33 1.393(5) yes
C32 C37 1.402(5) yes
C33 C34 1.389(5) yes
C34 C35 1.380(6) yes
C35 C36 1.382(5) yes
C36 C37 1.388(5) yes
C38 C39 1.392(5) yes
C38 C43 1.404(5) yes
C39 C40 1.391(5) yes
C40 C41 1.381(6) yes
C41 C42 1.378(5) yes
C42 C43 1.386(5) yes
C44 C45 1.378(5) yes
C44 C49 1.392(5) yes
C45 C46 1.398(5) yes
C46 C47 1.400(6) yes
C47 C48 1.364(6) yes
C48 C49 1.395(5) yes
C50 C51 1.381(4) yes
C50 C55 1.397(6) yes
C51 C52 1.391(6) yes
C52 C53 1.387(7) yes
C53 C54 1.388(6) yes
C54 C55 1.383(6) yes
C56 C57 1.394(5) yes
C56 C61 1.402(5) yes
C57 C58 1.379(5) yes
C58 C59 1.376(6) yes
C59 C60 1.373(6) yes
C60 C61 1.394(5) yes
C65 C66 1.529(6) yes
C67 C68 1.530(9) yes
O2 H65 0.793 no
O3 H66 0.815 no
N1 H1 0.930 no
N3 H2 0.930 no
C2 H3 0.930 no
C6 H4 0.930 no
C8 H5 0.930 no
C11 H6 0.930 no
C18 H7 0.960 no
C18 H8 0.960 no
C18 H9 0.960 no
C19 H10 0.960 no
C19 H11 0.960 no
C19 H12 0.960 no
C20 H13 0.960 no
C20 H14 0.960 no
C20 H15 0.960 no
C22 H16 0.960 no
C22 H17 0.960 no
C22 H18 0.960 no
C23 H19 0.960 no
C23 H20 0.960 no
C23 H21 0.960 no
C24 H22 0.960 no
C24 H23 0.960 no
C24 H24 0.960 no
C27 H25 0.930 no
C28 H26 0.930 no
C29 H27 0.930 no
C30 H28 0.930 no
C31 H29 0.930 no
C33 H30 0.930 no
C34 H31 0.930 no
C35 H32 0.930 no
C36 H33 0.930 no
C37 H34 0.930 no
C39 H35 0.930 no
C40 H36 0.930 no
C41 H37 0.930 no
C42 H38 0.930 no
C43 H39 0.930 no
C45 H40 0.930 no
C46 H41 0.930 no
C47 H42 0.930 no
C48 H43 0.930 no
C49 H44 0.930 no
C51 H45 0.930 no
C52 H46 0.930 no
C53 H47 0.930 no
C54 H48 0.930 no
C55 H49 0.930 no
C57 H50 0.930 no
C58 H51 0.930 no
C59 H52 0.930 no
C60 H53 0.930 no
C61 H54 0.930 no
C65 H55 0.970 no
C65 H56 0.970 no
C66 H57 0.960 no
C66 H58 0.960 no
C66 H59 0.960 no
C67 H60 0.970 no
C67 H61 0.970 no
C68 H62 0.960 no
C68 H63 0.960 no
C68 H64 0.960 no

loop_
_geom_contact_atom_site_label_1
_geom_contact_atom_site_label_2
_geom_contact_distance
_geom_contact_publ_flag
_geom_contact_site_symmetry_2
O1 C27 3.277(5) no .
O1 C51 3.461(5) no .
N1 C5 3.531(4) no .
N1 C14 3.128(6) no .
N1 C16 3.024(6) no .
N1 C45 3.213(5) no .
N1 C62 3.478(8) no .
N1 C64 2.783(7) no .
N2 C38 3.285(4) no .
N2 C44 3.348(5) no .
N2 C45 3.196(5) no .
N3 C9 3.526(4) no .
N3 C18 3.112(4) no .
N3 C19 2.967(5) no .
N3 C33 3.192(5) no .
N3 C51 3.426(5) no .
N3 C57 3.533(4) no .
N4 C32 3.232(5) no .
N4 C33 3.081(4) no .
N4 C56 3.219(4) no .
N4 C57 3.518(5) no .
C2 C6 3.333(5) no .
C2 C14 3.590(6) no .
C2 C15 2.946(6) no .
C2 C62 3.223(7) no .
C2 C63 3.189(7) no .
C3 C38 3.290(5) no .
C3 C43 3.468(5) no .
C4 C7 2.799(4) no .
C4 C38 3.318(5) no .
C4 C43 3.177(5) no .
C4 C56 3.291(5) no .
C4 C61 3.141(5) no .
C5 C8 2.791(5) no .
C5 C38 3.347(5) no .
C5 C43 3.026(5) no .
C5 C61 3.529(5) no .
C6 C9 2.794(4) no .
C6 C22 3.026(5) no .
C6 C23 3.066(5) no .
C6 C42 3.578(5) no .
C6 C43 3.332(5) no .
C7 C61 3.589(5) no .
C8 C11 3.352(4) no .
C8 C23 3.565(4) no .
C8 C24 2.888(5) no .
C8 C60 3.339(5) no .
C8 C61 3.224(5) no .
C9 C56 3.270(5) no .
C9 C60 3.505(5) no .
C9 C61 2.956(5) no .
C10 C32 3.577(5) no .
C10 C56 3.153(5) no .
C10 C57 3.446(5) no .
C10 C61 3.361(4) no .
C11 C20 2.978(5) no .
C11 C57 3.427(5) no .
C11 C58 3.460(5) no .
C12 C57 3.493(5) no .
C25 C26 3.405(5) no .
C25 C27 3.205(5) no .
C25 C50 3.544(5) no .
C25 C51 3.265(5) no .
C26 C29 2.786(5) no .
C26 C33 3.379(5) no .
C26 C39 3.034(4) no .
C27 C30 2.766(5) no .
C27 C39 3.420(5) no .
C28 C31 2.768(5) no .
C31 C32 3.037(5) no .
C31 C33 3.447(5) no .
C31 C38 3.555(5) no .
C32 C35 2.796(5) no .
C32 C43 3.371(4) no .
C33 C36 2.770(5) no .
C34 C37 2.767(5) no .
C37 C38 3.195(4) no .
C37 C43 3.194(4) no .
C38 C41 2.802(5) no .
C39 C42 2.768(5) no .
C40 C43 2.762(5) no .
C44 C47 2.790(5) no .
C44 C55 3.124(6) no .
C44 C61 3.357(5) no .
C45 C48 2.771(5) no .
C45 C50 3.470(5) no .
C46 C49 2.766(6) no .
C49 C56 3.137(5) no .
C49 C61 3.175(5) no .
C50 C53 2.774(6) no .
C50 C57 2.968(5) no .
C51 C54 2.777(6) no .
C51 C57 3.489(5) no .
C52 C55 2.776(5) no .
C55 C56 3.341(5) no .
C55 C57 3.361(5) no .
C56 C59 2.806(5) no .
C57 C60 2.757(5) no .
C58 C61 2.754(5) no .
Cl1 O1 3.509(3) no .
Cl1 O2 3.238(3) no 3_767
Cl1 O3 3.209(4) no .
Cl1 N3 3.227(3) no .
O1 Cl1 3.509(3) no .
O1 O1 3.308(4) no 3_767
O1 O2 3.313(3) no .
O1 O2 3.337(3) no 3_767
O1 C28 3.207(5) no 3_767
O1 C65 3.267(5) no .
O1 C65 3.406(5) no 3_767
O2 Cl1 3.238(3) no 3_767
O2 O1 3.313(3) no .
O2 O1 3.337(3) no 3_767
O2 N1 2.894(4) no .
O2 C16 3.507(5) no .
O2 C25 3.535(4) no .
O2 C27 3.534(5) no .
O2 C64 2.966(6) no .
O3 Cl1 3.209(4) no .
O3 C34 3.299(5) no .
N1 O2 2.894(4) no .
N3 Cl1 3.227(3) no .
C11 C59 3.262(5) no 4_555
C14 C14 3.453(9) no 3_667
C15 C53 3.442(7) no 1_455
C16 O2 3.507(5) no .
C16 C63 3.585(11) no 3_666
C25 O2 3.535(4) no .
C27 O2 3.534(5) no .
C28 O1 3.207(5) no 3_767
C29 C52 3.559(5) no 3_767
C34 O3 3.299(5) no .
C34 C54 3.539(6) no 1_556
C52 C29 3.559(5) no 3_767
C53 C15 3.442(7) no 1_655
C54 C34 3.539(6) no 1_554
C59 C11 3.262(5) no 4_554
C63 C16 3.585(11) no 3_666
C64 O2 2.966(6) no .
C65 O1 3.267(5) no .
C65 O1 3.406(5) no 3_767
Ru1 H1 3.4737 no .
Ru1 H2 3.4513 no .
Ru1 H25 3.3995 no .
Ru1 H30 3.5001 no .
Ru1 H40 3.5460 no .
Ru1 H45 3.2923 no .
P1 H25 2.8816 no .
P1 H29 2.8921 no .
P1 H30 2.8011 no .
P1 H34 2.9874 no .
P1 H35 2.9020 no .
P1 H39 2.9088 no .
P2 H40 2.7932 no .
P2 H44 2.9829 no .
P2 H45 2.8810 no .
P2 H49 2.8819 no .
P2 H50 2.8958 no .
P2 H54 2.9241 no .
O1 H25 2.8650 no .
O1 H45 2.8211 no .
O2 H57 2.7067 no .
O2 H58 3.3014 no .
O2 H59 2.6924 no .
O3 H62 2.5721 no .
O3 H63 3.2269 no .
O3 H64 2.5923 no .
N1 H3 3.0955 no .
N1 H25 2.9059 no .
N1 H35 3.5754 no .
N1 H40 2.7814 no .
N2 H3 3.1485 no .
N2 H25 3.1649 no .
N2 H40 2.8921 no .
N3 H6 3.1021 no .
N3 H7 3.3907 no .
N3 H9 2.8442 no .
N3 H10 2.6854 no .
N3 H12 3.1686 no .
N3 H30 2.7887 no .
N3 H45 2.8055 no .
N3 H50 3.3380 no .
N4 H6 3.1415 no .
N4 H30 2.8227 no .
N4 H45 3.1431 no .
N4 H50 3.5904 no .
C2 H1 3.0885 no .
C2 H4 3.1411 no .
C3 H1 3.0587 no .
C3 H4 2.7798 no .
C4 H4 3.2440 no .
C4 H5 3.2539 no .
C4 H39 2.7685 no .
C4 H54 2.8035 no .
C5 H3 3.0255 no .
C5 H39 2.8796 no .
C5 H54 2.8480 no .
C6 H3 3.3118 no .
C6 H5 3.2600 no .
C6 H16 2.8025 no .
C6 H18 3.1616 no .
C6 H19 2.7628 no .
C6 H20 3.3245 no .
C6 H38 3.5251 no .
C6 H39 3.0830 no .
C6 H54 2.9845 no .
C7 H16 2.7687 no .
C7 H17 3.3509 no .
C7 H18 2.6442 no .
C7 H19 2.6793 no .
C7 H20 2.6737 no .
C7 H21 3.3387 no .
C7 H22 2.7404 no .
C7 H23 3.3773 no .
C7 H24 2.7346 no .
C7 H39 3.1708 no .
C7 H53 3.4933 no .
C7 H54 3.1104 no .
C8 H4 3.2565 no .
C8 H6 3.3327 no .
C8 H18 3.5726 no .
C8 H20 3.4447 no .
C8 H22 2.8178 no .
C8 H24 2.7548 no .
C8 H39 3.0486 no .
C8 H53 3.2961 no .
C8 H54 3.0816 no .
C9 H6 3.0228 no .
C9 H39 2.8788 no .
C9 H54 2.9116 no .
C10 H2 3.0652 no .
C10 H5 2.8063 no .
C11 H2 3.0969 no .
C11 H5 3.1818 no .
C11 H7 3.4861 no .
C11 H13 2.9239 no .
C11 H15 2.8444 no .
C12 H7 2.6621 no .
C12 H8 3.3160 no .
C12 H9 2.6659 no .
C12 H10 2.6817 no .
C12 H11 3.3280 no .
C12 H12 2.6817 no .
C12 H13 2.6655 no .
C12 H14 3.3101 no .
C12 H15 2.6742 no .
C12 H50 3.4366 no .
C13 H1 2.7493 no .
C13 H3 2.9454 no .
C14 H1 3.1109 no .
C15 H3 2.7716 no .
C16 H1 2.8976 no .
C16 H41 3.1621 no .
C17 H2 2.7177 no .
C17 H6 2.9743 no .
C18 H2 3.0852 no .
C18 H10 2.6860 no .
C18 H11 2.6840 no .
C18 H12 3.3331 no .
C18 H13 3.3296 no .
C18 H14 2.6738 no .
C18 H15 2.7062 no .
C18 H31 3.2343 no .
C19 H2 2.8328 no .
C19 H7 3.3347 no .
C19 H8 2.6819 no .
C19 H9 2.6842 no .
C19 H13 2.6630 no .
C19 H14 2.6736 no .
C19 H15 3.3434 no .
C19 H50 3.4048 no .
C20 H6 2.8159 no .
C20 H7 2.6810 no .
C20 H8 2.6871 no .
C20 H9 3.3346 no .
C20 H10 3.3338 no .
C20 H11 2.6854 no .
C20 H12 2.6752 no .
C21 H4 2.6617 no .
C21 H5 2.7361 no .
C22 H4 2.8192 no .
C22 H19 2.6675 no .
C22 H20 3.3342 no .
C22 H21 2.6824 no .
C22 H22 2.6842 no .
C22 H23 2.6555 no .
C22 H24 3.3226 no .
C22 H38 3.3498 no .
C23 H4 2.9268 no .
C23 H16 2.6179 no .
C23 H17 2.7452 no .
C23 H18 3.3260 no .
C23 H22 3.3288 no .
C23 H23 2.6707 no .
C23 H24 2.6604 no .
C23 H53 3.4116 no .
C24 H5 2.5127 no .
C24 H16 3.3209 no .
C24 H17 2.5873 no .
C24 H18 2.7460 no .
C24 H19 3.3246 no .
C24 H20 2.6922 no .
C24 H21 2.6490 no .
C25 H1 3.3749 no .
C25 H2 3.4126 no .
C25 H25 2.7105 no .
C25 H30 3.4389 no .
C25 H40 3.4874 no .
C25 H45 2.5861 no .
C26 H26 3.2513 no .
C26 H28 3.2462 no .
C26 H30 3.2547 no .
C26 H35 2.5798 no .
C27 H1 3.3363 no .
C27 H27 3.2438 no .
C27 H29 3.2321 no .
C27 H35 2.6896 no .
C28 H28 3.2251 no .
C28 H35 3.4403 no .
C29 H25 3.2453 no .
C29 H29 3.2371 no .
C30 H26 3.2279 no .
C31 H25 3.2322 no .
C31 H27 3.2404 no .
C31 H30 3.5203 no .
C31 H35 3.2577 no .
C32 H29 2.5645 no .
C32 H31 3.2530 no .
C32 H33 3.2610 no .
C32 H39 3.0970 no .
C33 H2 3.3057 no .
C33 H29 3.0095 no .
C33 H32 3.2398 no .
C33 H34 3.2391 no .
C34 H7 3.3096 no .
C34 H9 3.4292 no .
C34 H33 3.2269 no .
C35 H30 3.2384 no .
C35 H34 3.2408 no .
C36 H31 3.2278 no .
C37 H29 2.9603 no .
C37 H30 3.2429 no .
C37 H32 3.2432 no .
C37 H39 2.8674 no .
C38 H29 3.5651 no .
C38 H34 2.7370 no .
C38 H36 3.2526 no .
C38 H38 3.2619 no .
C39 H25 3.5060 no .
C39 H37 3.2441 no .
C39 H39 3.2363 no .
C40 H38 3.2264 no .
C41 H35 3.2418 no .
C41 H39 3.2343 no .
C42 H18 3.4089 no .
C42 H34 3.4515 no .
C42 H36 3.2257 no .
C43 H34 2.5264 no .
C43 H35 3.2392 no .
C43 H37 3.2380 no .
C44 H41 3.2513 no .
C44 H43 3.2621 no .
C44 H49 2.6822 no .
C44 H54 3.0763 no .
C45 H1 3.3322 no .
C45 H42 3.2518 no .
C45 H44 3.2228 no .
C45 H49 3.3436 no .
C46 H43 3.2344 no .
C47 H40 3.2525 no .
C47 H44 3.2247 no .
C48 H41 3.2343 no .
C49 H40 3.2256 no .
C49 H42 3.2323 no .
C49 H49 2.9237 no .
C49 H54 2.8477 no .
C50 H40 3.3742 no .
C50 H46 3.2391 no .
C50 H48 3.2492 no .
C50 H50 2.4869 no .
C51 H2 3.0089 no .
C51 H10 3.4274 no .
C51 H47 3.2409 no .
C51 H49 3.2405 no .
C51 H50 2.7717 no .
C52 H10 3.3446 no .
C52 H48 3.2449 no .
C52 H50 3.3277 no .
C53 H45 3.2440 no .
C53 H49 3.2385 no .
C54 H46 3.2484 no .
C54 H50 3.4409 no .
C55 H45 3.2400 no .
C55 H47 3.2364 no .
C55 H50 2.8952 no .
C56 H44 2.6694 no .
C56 H49 3.3020 no .
C56 H51 3.2487 no .
C56 H53 3.2673 no .
C57 H12 3.2020 no .
C57 H49 3.5396 no .
C57 H52 3.2355 no .
C57 H54 3.2318 no .
C58 H6 3.4857 no .
C58 H12 3.3335 no .
C58 H13 3.3353 no .
C58 H53 3.2095 no .
C59 H6 3.5268 no .
C59 H50 3.2315 no .
C59 H54 3.2397 no .
C60 H5 3.4280 no .
C60 H20 3.3393 no .
C60 H44 3.4834 no .
C60 H51 3.2087 no .
C61 H44 2.5186 no .
C61 H50 3.2321 no .
C61 H52 3.2438 no .
C62 H3 3.3180 no .
C62 H36 3.5909 no .
C63 H3 3.1675 no .
C64 H1 2.4760 no .
C66 H65 2.6865 no .
C68 H66 3.1161 no .
H1 H25 2.4439 no .
H1 H40 2.6901 no .
H2 H7 3.5389 no .
H2 H9 2.5787 no .
H2 H10 2.2718 no .
H2 H12 3.1756 no .
H2 H30 2.6849 no .
H2 H45 2.2912 no .
H2 H50 3.5739 no .
H3 H4 2.8674 no .
H4 H16 2.3209 no .
H4 H18 3.1090 no .
H4 H19 2.3851 no .
H4 H20 3.3688 no .
H4 H38 3.5615 no .
H4 H54 3.5216 no .
H5 H6 2.9159 no .
H5 H20 3.5944 no .
H5 H22 2.3305 no .
H5 H23 3.4595 no .
H5 H24 2.2431 no .
H5 H39 3.5957 no .
H5 H53 3.3221 no .
H6 H13 2.6739 no .
H6 H15 2.4911 no .
H7 H10 3.5617 no .
H7 H11 3.5589 no .
H7 H13 3.5566 no .
H7 H14 2.9454 no .
H7 H15 2.5286 no .
H7 H31 2.8055 no .
H8 H10 2.9573 no .
H8 H11 2.5061 no .
H8 H12 3.5561 no .
H8 H13 3.5550 no .
H8 H14 2.5003 no .
H8 H15 2.9804 no .
H9 H10 2.5106 no .
H9 H11 2.9583 no .
H9 H12 3.5587 no .
H9 H14 3.5496 no .
H9 H15 3.5804 no .
H9 H30 3.5446 no .
H9 H31 2.7804 no .
H10 H13 3.5385 no .
H10 H14 3.5500 no .
H10 H45 3.2131 no .
H10 H46 3.0236 no .
H10 H50 3.4375 no .
H11 H13 2.9396 no .
H11 H14 2.5005 no .
H11 H15 3.5694 no .
H12 H13 2.4782 no .
H12 H14 2.9436 no .
H12 H15 3.5553 no .
H12 H50 2.6521 no .
H12 H51 2.8976 no .
H13 H51 2.8471 no .
H16 H19 2.4275 no .
H16 H20 3.5086 no .
H16 H21 2.8621 no .
H16 H22 3.5895 no .
H16 H23 3.4921 no .
H16 H38 3.2845 no .
H17 H19 3.0346 no .
H17 H21 2.5794 no .
H17 H22 2.8399 no .
H17 H23 2.3919 no .
H17 H24 3.4765 no .
H18 H19 3.5074 no .
H18 H21 3.5817 no .
H18 H22 2.5921 no .
H18 H23 3.0344 no .
H18 H38 2.6018 no .
H19 H23 3.5370 no .
H19 H24 3.5461 no .
H20 H22 3.5651 no .
H20 H23 2.9737 no .
H20 H24 2.5036 no .
H20 H53 2.5235 no .
H20 H54 3.3836 no .
H21 H22 3.5338 no .
H21 H23 2.4682 no .
H21 H24 2.9029 no .
H24 H53 3.2005 no .
H25 H26 2.3220 no .
H25 H35 2.8328 no .
H26 H27 2.3162 no .
H27 H28 2.3035 no .
H28 H29 2.3253 no .
H29 H30 3.3090 no .
H29 H34 3.2244 no .
H30 H31 2.3147 no .
H31 H32 2.3019 no .
H32 H33 2.3131 no .
H33 H34 2.3230 no .
H34 H39 2.3232 no .
H35 H36 2.3113 no .
H36 H37 2.3131 no .
H37 H38 2.3135 no .
H38 H39 2.3087 no .
H40 H41 2.3260 no .
H41 H42 2.3285 no .
H42 H43 2.2911 no .
H43 H44 2.3282 no .
H44 H49 3.0355 no .
H44 H54 2.3289 no .
H45 H46 2.3224 no .
H45 H50 3.1520 no .
H46 H47 2.3216 no .
H47 H48 2.3189 no .
H48 H49 2.3171 no .
H49 H50 3.2954 no .
H50 H51 2.3023 no .
H51 H52 2.3006 no .
H52 H53 2.2994 no .
H53 H54 2.3278 no .
H55 H57 2.3744 no .
H55 H58 2.3903 no .
H55 H59 2.8510 no .
H55 H65 2.0129 no .
H56 H57 2.8464 no .
H56 H58 2.3877 no .
H56 H59 2.3746 no .
H56 H65 2.5179 no .
H57 H65 2.6245 no .
H58 H65 3.5075 no .
H59 H65 3.0283 no .
H60 H62 2.4023 no .
H60 H63 2.4559 no .
H60 H64 2.8813 no .
H60 H66 2.1937 no .
H61 H62 2.8588 no .
H61 H63 2.4427 no .
H61 H64 2.4024 no .
H61 H66 2.0989 no .
H62 H66 3.3557 no .
H64 H66 3.3045 no .
Cl1 H2 2.3244 no .
Cl1 H9 3.0593 no .
Cl1 H10 3.0908 no .
Cl1 H26 3.5781 no 3_767
Cl1 H30 3.1559 no .
Cl1 H37 3.0572 no 1_655
Cl1 H45 2.8851 no .
Cl1 H46 3.3258 no .
Cl1 H55 3.4484 no 3_767
Cl1 H57 3.3201 no 3_767
Cl1 H65 2.4562 no 3_767
Cl1 H66 2.4259 no .
O1 H26 2.7491 no 3_767
O1 H55 3.2042 no .
O1 H55 2.6559 no 3_767
O1 H56 2.7214 no .
O1 H65 3.0277 no 3_767
O2 H1 1.9730 no .
O2 H25 2.7340 no .
O2 H26 3.4556 no .
O2 H40 3.1823 no .
O3 H9 2.8719 no .
O3 H30 3.5758 no .
O3 H31 2.4690 no .
O3 H48 3.1866 no 1_556
O3 H57 2.6866 no 3_767
N1 H65 3.4627 no .
C2 H62 3.4159 no 1_454
C8 H53 3.2595 no 4_555
C9 H52 3.5143 no 4_555
C10 H52 3.0420 no 4_555
C11 H51 3.4267 no 4_555
C11 H52 2.7576 no 4_555
C12 H52 3.5708 no 4_555
C14 H35 3.4427 no 3_667
C14 H36 2.8603 no 3_667
C15 H41 3.4399 no 3_666
C15 H46 3.5954 no 1_455
C15 H47 2.7775 no 1_455
C16 H41 3.5944 no 3_666
C16 H42 3.3579 no 3_666
C16 H59 3.3529 no .
C18 H17 3.4323 no 4_655
C18 H21 3.4587 no 4_655
C18 H37 3.5328 no 1_655
C19 H16 3.4577 no 1_655
C19 H37 3.0997 no 1_655
C19 H38 3.4737 no 1_655
C20 H32 3.1480 no 4_554
C20 H51 3.3770 no 4_555
C22 H8 3.4763 no 4_454
C22 H11 3.2169 no 1_455
C22 H20 3.4094 no 4_555
C22 H21 3.5738 no 4_555
C23 H8 3.3858 no 4_454
C23 H14 3.4878 no 4_454
C23 H18 2.8498 no 4_554
C23 H38 3.1338 no 4_554
C24 H34 3.5509 no 4_554
C24 H43 3.4792 no 4_555
C24 H44 3.3944 no 4_555
C25 H26 3.5730 no 3_767
C25 H55 3.2381 no 3_767
C25 H56 3.0528 no .
C26 H55 3.1333 no 3_767
C27 H55 3.0414 no 3_767
C28 H46 3.5847 no 3_767
C28 H55 3.2116 no 3_767
C28 H56 3.2550 no 3_767
C29 H55 3.4378 no 3_767
C29 H56 3.1944 no 3_767
C29 H58 3.5142 no 3_767
C30 H55 3.5144 no 3_767
C30 H58 2.9997 no 3_767
C31 H49 3.2994 no 1_556
C31 H55 3.3738 no 3_767
C31 H58 3.2659 no 3_767
C33 H48 3.3581 no 1_556
C34 H48 2.8923 no 1_556
C34 H49 3.5946 no 1_556
C34 H52 3.5832 no 4_555
C34 H66 3.4309 no .
C35 H6 3.5420 no 4_555
C35 H13 3.4375 no 4_555
C35 H48 3.3259 no 1_556
C35 H49 3.2893 no 1_556
C35 H52 3.2064 no 4_555
C36 H6 3.5653 no 4_555
C36 H24 3.4074 no 4_555
C36 H44 3.1902 no 1_556
C36 H49 3.2456 no 1_556
C36 H52 3.0550 no 4_555
C37 H24 3.3724 no 4_555
C37 H43 3.3741 no 1_556
C37 H44 3.3076 no 1_556
C37 H49 3.5102 no 1_556
C37 H52 3.3230 no 4_555
C38 H43 3.3108 no 1_556
C39 H42 3.1365 no 1_556
C39 H43 3.3536 no 1_556
C40 H42 3.1171 no 1_556
C40 H43 3.4241 no 1_556
C41 H10 3.3224 no 1_455
C41 H11 3.3207 no 1_455
C41 H43 3.4304 no 1_556
C41 H61 3.1980 no 1_455
C42 H11 3.2331 no 1_455
C42 H21 3.2673 no 4_555
C42 H43 3.3846 no 1_556
C43 H43 3.3319 no 1_556
C45 H28 3.4400 no 1_554
C45 H56 3.2549 no .
C45 H59 3.2830 no .
C46 H28 3.2637 no 1_554
C46 H59 3.0599 no .
C47 H29 3.4909 no 1_554
C47 H60 3.1851 no 1_454
C47 H61 3.5343 no 1_454
C48 H23 3.5521 no 4_554
C48 H29 3.3541 no 1_554
C48 H34 3.1187 no 1_554
C48 H60 3.5190 no 1_454
C48 H61 3.4011 no 1_454
C48 H63 3.3108 no 1_454
C49 H29 3.5118 no 1_554
C49 H33 3.5777 no 1_554
C49 H34 3.3226 no 1_554
C49 H63 3.5462 no 1_454
C50 H27 3.3705 no 3_767
C51 H26 3.0781 no 3_767
C51 H27 3.1347 no 3_767
C52 H26 3.0322 no 3_767
C52 H27 2.9091 no 3_767
C53 H27 2.9079 no 3_767
C54 H27 3.1202 no 3_767
C54 H31 3.5381 no 1_554
C54 H57 3.5517 no 3_766
C54 H58 3.1928 no 3_766
C55 H27 3.3433 no 3_767
C55 H29 3.2359 no 1_554
C57 H32 3.5855 no 1_554
C58 H6 3.0464 no 4_554
C58 H15 3.1429 no 4_554
C58 H32 3.5780 no 1_554
C59 H5 3.2932 no 4_554
C59 H6 2.8563 no 4_554
C60 H5 3.0340 no 4_554
C60 H22 3.1523 no 4_554
C61 H22 3.3060 no 4_554
C62 H35 3.5516 no 3_667
C63 H41 2.9864 no 3_666
C63 H47 3.4211 no 1_455
C63 H59 3.5459 no 3_666
C63 H60 3.5244 no 1_454
C64 H36 3.1925 no 3_667
C64 H42 3.4087 no 3_666
C64 H65 3.0080 no .
C65 H1 3.0725 no .
C65 H40 3.0124 no .
C66 H40 3.3338 no .
C66 H41 3.3183 no .
C66 H48 3.1500 no 3_766
C66 H66 3.2815 no 3_767
C67 H9 3.4181 no .
C67 H42 3.5431 no 1_656
C67 H43 3.5303 no 1_656
C68 H3 3.4190 no 1_656
C68 H4 3.5806 no 1_656
C68 H23 3.5498 no 4_655
H1 O2 1.9730 no .
H1 C65 3.0725 no .
H1 H56 3.0339 no .
H1 H59 3.5644 no .
H1 H65 2.5380 no .
H2 Cl1 2.3244 no .
H3 C68 3.4190 no 1_454
H3 H46 3.5963 no 1_455
H3 H47 2.9445 no 1_455
H3 H62 2.7241 no 1_454
H3 H63 3.3109 no 1_454
H4 C68 3.5806 no 1_454
H4 H62 3.2030 no 1_454
H4 H63 3.1957 no 1_454
H5 C59 3.2932 no 4_555
H5 C60 3.0340 no 4_555
H5 H33 2.9604 no 4_554
H5 H52 3.2310 no 4_555
H5 H53 2.7543 no 4_555
H6 C35 3.5420 no 4_554
H6 C36 3.5653 no 4_554
H6 C58 3.0464 no 4_555
H6 C59 2.8563 no 4_555
H6 H32 3.0005 no 4_554
H6 H33 3.0206 no 4_554
H6 H51 2.9500 no 4_555
H6 H52 2.6149 no 4_555
H7 H13 3.4076 no 4_555
H7 H17 3.2846 no 4_655
H7 H51 3.0898 no 4_555
H7 H64 3.5585 no .
H8 C22 3.4763 no 4_655
H8 C23 3.3858 no 4_655
H8 H16 3.5794 no 4_655
H8 H17 2.7274 no 4_655
H8 H21 2.5321 no 4_655
H8 H23 3.5062 no 4_655
H8 H37 3.2861 no 1_655
H8 H38 3.3474 no 1_655
H8 H61 3.3823 no .
H8 H64 3.4566 no .
H9 Cl1 3.0593 no .
H9 O3 2.8719 no .
H9 C67 3.4181 no .
H9 H37 3.0627 no 1_655
H9 H61 3.0140 no .
H9 H64 3.5248 no .
H9 H66 2.7617 no .
H10 Cl1 3.0908 no .
H10 C41 3.3224 no 1_655
H10 H37 2.5497 no 1_655
H10 H38 3.5532 no 1_655
H11 C22 3.2169 no 1_655
H11 C41 3.3207 no 1_655
H11 C42 3.2331 no 1_655
H11 H16 2.7702 no 1_655
H11 H17 3.4775 no 1_655
H11 H18 2.9263 no 1_655
H11 H21 3.1574 no 4_655
H11 H37 2.8170 no 1_655
H11 H38 2.6212 no 1_655
H12 H16 3.2757 no 1_655
H13 C35 3.4375 no 4_554
H13 H7 3.4076 no 4_554
H13 H32 2.7249 no 4_554
H14 C23 3.4878 no 4_655
H14 H17 3.4135 no 1_655
H14 H18 3.4836 no 1_655
H14 H19 3.0766 no 4_655
H14 H21 2.9969 no 4_655
H14 H64 3.5806 no 4_554
H15 C58 3.1429 no 4_555
H15 H32 2.7336 no 4_554
H15 H51 2.4482 no 4_555
H16 C19 3.4577 no 1_455
H16 H8 3.5794 no 4_454
H16 H11 2.7702 no 1_455
H16 H12 3.2757 no 1_455
H17 C18 3.4323 no 4_454
H17 H7 3.2846 no 4_454
H17 H8 2.7274 no 4_454
H17 H11 3.4775 no 1_455
H17 H14 3.4135 no 1_455
H17 H19 3.4709 no 4_555
H17 H64 2.9225 no 4_454
H18 C23 2.8498 no 4_555
H18 H11 2.9263 no 1_455
H18 H14 3.4836 no 1_455
H18 H19 2.8732 no 4_555
H18 H20 2.5226 no 4_555
H18 H21 2.6752 no 4_555
H19 H14 3.0766 no 4_454
H19 H17 3.4709 no 4_554
H19 H18 2.8732 no 4_554
H19 H22 3.5831 no 4_554
H19 H63 3.3479 no 1_454
H19 H64 3.2417 no 1_454
H20 C22 3.4094 no 4_554
H20 H18 2.5226 no 4_554
H20 H22 2.9943 no 4_554
H20 H38 2.9667 no 4_554
H20 H39 3.5425 no 4_554
H21 C18 3.4587 no 4_454
H21 C22 3.5738 no 4_554
H21 C42 3.2673 no 4_554
H21 H8 2.5321 no 4_454
H21 H11 3.1574 no 4_454
H21 H14 2.9969 no 4_454
H21 H18 2.6752 no 4_554
H21 H38 2.4552 no 4_554
H22 C60 3.1523 no 4_555
H22 C61 3.3060 no 4_555
H22 H19 3.5831 no 4_555
H22 H20 2.9943 no 4_555
H22 H33 3.5672 no 4_554
H22 H44 3.0661 no 4_555
H22 H53 2.7484 no 4_555
H22 H54 3.0488 no 4_555
H22 H63 3.5477 no 4_454
H23 C48 3.5521 no 4_555
H23 C68 3.5498 no 4_454
H23 H8 3.5062 no 4_454
H23 H34 3.5489 no 4_554
H23 H38 3.3612 no 4_554
H23 H43 2.8859 no 4_555
H23 H44 3.3495 no 4_555
H23 H61 3.4350 no 4_454
H23 H63 3.1240 no 4_454
H23 H64 3.2657 no 4_454
H24 C36 3.4074 no 4_554
H24 C37 3.3724 no 4_554
H24 H33 2.8226 no 4_554
H24 H34 2.7621 no 4_554
H24 H43 3.3480 no 4_555
H24 H44 3.2065 no 4_555
H25 O2 2.7340 no .
H25 H55 3.4040 no 3_767
H25 H65 2.9448 no .
H26 Cl1 3.5781 no 3_767
H26 O1 2.7491 no 3_767
H26 O2 3.4556 no .
H26 C25 3.5730 no 3_767
H26 C51 3.0781 no 3_767
H26 C52 3.0322 no 3_767
H26 H45 2.9513 no 3_767
H26 H46 2.9026 no 3_767
H26 H56 3.4891 no 3_767
H26 H65 3.0853 no .
H27 C50 3.3705 no 3_767
H27 C51 3.1347 no 3_767
H27 C52 2.9091 no 3_767
H27 C53 2.9079 no 3_767
H27 C54 3.1202 no 3_767
H27 C55 3.3433 no 3_767
H27 H28 3.5791 no 3_768
H27 H46 3.3196 no 3_767
H27 H47 3.3370 no 3_767
H27 H48 3.5995 no 3_767
H27 H56 3.3666 no 3_767
H27 H58 3.4321 no 1_556
H28 C45 3.4400 no 1_556
H28 C46 3.2637 no 1_556
H28 H27 3.5791 no 3_768
H28 H28 3.3867 no 3_768
H28 H40 3.5828 no 1_556
H28 H41 3.3292 no 1_556
H28 H49 3.3213 no 1_556
H28 H58 3.2678 no 1_556
H28 H58 3.0140 no 3_767
H28 H59 3.4772 no 1_556
H29 C47 3.4909 no 1_556
H29 C48 3.3541 no 1_556
H29 C49 3.5118 no 1_556
H29 C55 3.2359 no 1_556
H29 H48 3.3426 no 1_556
H29 H49 2.4936 no 1_556
H29 H58 3.4436 no 3_767
H30 Cl1 3.1559 no .
H30 O3 3.5758 no .
H30 H48 3.5734 no 1_556
H30 H55 3.3380 no 3_767
H30 H57 3.3822 no 3_767
H30 H66 3.2316 no .
H31 O3 2.4690 no .
H31 C54 3.5381 no 1_556
H31 H48 2.8383 no 1_556
H31 H64 3.5424 no .
H31 H66 2.6944 no .
H32 C20 3.1480 no 4_555
H32 C57 3.5855 no 1_556
H32 C58 3.5780 no 1_556
H32 H6 3.0005 no 4_555
H32 H13 2.7249 no 4_555
H32 H15 2.7336 no 4_555
H32 H48 3.5248 no 1_556
H32 H50 3.5321 no 1_556
H32 H51 3.5402 no 1_556
H32 H52 3.5614 no 4_555
H33 C49 3.5777 no 1_556
H33 H5 2.9604 no 4_555
H33 H6 3.0206 no 4_555
H33 H22 3.5672 no 4_555
H33 H24 2.8226 no 4_555
H33 H44 2.8314 no 1_556
H33 H49 3.5633 no 1_556
H33 H52 3.2995 no 4_555
H34 C24 3.5509 no 4_555
H34 C48 3.1187 no 1_556
H34 C49 3.3226 no 1_556
H34 H23 3.5489 no 4_555
H34 H24 2.7621 no 4_555
H34 H43 2.6472 no 1_556
H34 H44 3.0194 no 1_556
H35 C14 3.4427 no 3_667
H35 C62 3.5516 no 3_667
H35 H42 3.1292 no 1_556
H36 C14 2.8603 no 3_667
H36 C64 3.1925 no 3_667
H36 H42 3.1090 no 1_556
H37 Cl1 3.0572 no 1_455
H37 C18 3.5328 no 1_455
H37 C19 3.0997 no 1_455
H37 H8 3.2861 no 1_455
H37 H9 3.0627 no 1_455
H37 H10 2.5497 no 1_455
H37 H11 2.8170 no 1_455
H37 H61 2.8724 no 1_455
H38 C19 3.4737 no 1_455
H38 C23 3.1338 no 4_555
H38 H8 3.3474 no 1_455
H38 H10 3.5532 no 1_455
H38 H11 2.6212 no 1_455
H38 H20 2.9667 no 4_555
H38 H21 2.4552 no 4_555
H38 H23 3.3612 no 4_555
H39 H20 3.5425 no 4_555
H39 H53 3.5986 no 4_555
H40 O2 3.1823 no .
H40 C65 3.0124 no .
H40 C66 3.3338 no .
H40 H28 3.5828 no 1_554
H40 H56 2.3829 no .
H40 H59 2.8182 no .
H41 C15 3.4399 no 3_666
H41 C16 3.5944 no 3_666
H41 C63 2.9864 no 3_666
H41 C66 3.3183 no .
H41 H28 3.3292 no 1_554
H41 H59 2.3841 no .
H42 C16 3.3579 no 3_666
H42 C39 3.1365 no 1_554
H42 C40 3.1171 no 1_554
H42 C64 3.4087 no 3_666
H42 C67 3.5431 no 1_454
H42 H35 3.1292 no 1_554
H42 H36 3.1090 no 1_554
H42 H60 2.9664 no 1_454
H42 H61 3.2640 no 1_454
H43 C24 3.4792 no 4_554
H43 C37 3.3741 no 1_554
H43 C38 3.3108 no 1_554
H43 C39 3.3536 no 1_554
H43 C40 3.4241 no 1_554
H43 C41 3.4304 no 1_554
H43 C42 3.3846 no 1_554
H43 C43 3.3319 no 1_554
H43 C67 3.5303 no 1_454
H43 H23 2.8859 no 4_554
H43 H24 3.3480 no 4_554
H43 H34 2.6472 no 1_554
H43 H60 3.5216 no 1_454
H43 H61 2.9916 no 1_454
H43 H63 3.2854 no 1_454
H44 C24 3.3944 no 4_554
H44 C36 3.1902 no 1_554
H44 C37 3.3076 no 1_554
H44 H22 3.0661 no 4_554
H44 H23 3.3495 no 4_554
H44 H24 3.2065 no 4_554
H44 H33 2.8314 no 1_554
H44 H34 3.0194 no 1_554
H45 Cl1 2.8851 no .
H45 H26 2.9513 no 3_767
H46 Cl1 3.3258 no .
H46 C15 3.5954 no 1_655
H46 C28 3.5847 no 3_767
H46 H3 3.5963 no 1_655
H46 H26 2.9026 no 3_767
H46 H27 3.3196 no 3_767
H47 C15 2.7775 no 1_655
H47 C63 3.4211 no 1_655
H47 H3 2.9445 no 1_655
H47 H27 3.3370 no 3_767
H47 H62 2.9225 no 1_554
H48 O3 3.1866 no 1_554
H48 C33 3.3581 no 1_554
H48 C34 2.8923 no 1_554
H48 C35 3.3259 no 1_554
H48 C66 3.1500 no 3_766
H48 H27 3.5995 no 3_767
H48 H29 3.3426 no 1_554
H48 H30 3.5734 no 1_554
H48 H31 2.8383 no 1_554
H48 H32 3.5248 no 1_554
H48 H57 2.7853 no 3_766
H48 H58 2.6691 no 3_766
H48 H66 3.4709 no 1_554
H49 C31 3.2994 no 1_554
H49 C34 3.5946 no 1_554
H49 C35 3.2893 no 1_554
H49 C36 3.2456 no 1_554
H49 C37 3.5102 no 1_554
H49 H28 3.3213 no 1_554
H49 H29 2.4936 no 1_554
H49 H33 3.5633 no 1_554
H50 H32 3.5321 no 1_554
H51 C11 3.4267 no 4_554
H51 C20 3.3770 no 4_554
H51 H6 2.9500 no 4_554
H51 H7 3.0898 no 4_554
H51 H15 2.4482 no 4_554
H51 H32 3.5402 no 1_554
H52 C9 3.5143 no 4_554
H52 C10 3.0420 no 4_554
H52 C11 2.7576 no 4_554
H52 C12 3.5708 no 4_554
H52 C34 3.5832 no 4_554
H52 C35 3.2064 no 4_554
H52 C36 3.0550 no 4_554
H52 C37 3.3230 no 4_554
H52 H5 3.2310 no 4_554
H52 H6 2.6149 no 4_554
H52 H32 3.5614 no 4_554
H52 H33 3.2995 no 4_554
H53 C8 3.2595 no 4_554
H53 H5 2.7543 no 4_554
H53 H22 2.7484 no 4_554
H53 H39 3.5986 no 4_554
H54 H22 3.0488 no 4_554
H55 Cl1 3.4484 no 3_767
H55 O1 3.2042 no .
H55 O1 2.6559 no 3_767
H55 C25 3.2381 no 3_767
H55 C26 3.1333 no 3_767
H55 C27 3.0414 no 3_767
H55 C28 3.2116 no 3_767
H55 C29 3.4378 no 3_767
H55 C30 3.5144 no 3_767
H55 C31 3.3738 no 3_767
H55 H25 3.4040 no 3_767
H55 H30 3.3380 no 3_767
H56 O1 2.7214 no .
H56 C25 3.0528 no .
H56 C28 3.2550 no 3_767
H56 C29 3.1944 no 3_767
H56 C45 3.2549 no .
H56 H1 3.0339 no .
H56 H26 3.4891 no 3_767
H56 H27 3.3666 no 3_767
H56 H40 2.3829 no .
H57 Cl1 3.3201 no 3_767
H57 O3 2.6866 no 3_767
H57 C54 3.5517 no 3_766
H57 H30 3.3822 no 3_767
H57 H48 2.7853 no 3_766
H57 H60 3.4294 no 3_767
H57 H66 2.3295 no 3_767
H58 C29 3.5142 no 3_767
H58 C30 2.9997 no 3_767
H58 C31 3.2659 no 3_767
H58 C54 3.1928 no 3_766
H58 H27 3.4321 no 1_554
H58 H28 3.2678 no 1_554
H58 H28 3.0140 no 3_767
H58 H29 3.4436 no 3_767
H58 H48 2.6691 no 3_766
H59 C16 3.3529 no .
H59 C45 3.2830 no .
H59 C46 3.0599 no .
H59 C63 3.5459 no 3_666
H59 H1 3.5644 no .
H59 H28 3.4772 no 1_554
H59 H40 2.8182 no .
H59 H41 2.3841 no .
H60 C47 3.1851 no 1_656
H60 C48 3.5190 no 1_656
H60 C63 3.5244 no 1_656
H60 H42 2.9664 no 1_656
H60 H43 3.5216 no 1_656
H60 H57 3.4294 no 3_767
H61 C41 3.1980 no 1_655
H61 C47 3.5343 no 1_656
H61 C48 3.4011 no 1_656
H61 H8 3.3823 no .
H61 H9 3.0140 no .
H61 H23 3.4350 no 4_655
H61 H37 2.8724 no 1_655
H61 H42 3.2640 no 1_656
H61 H43 2.9916 no 1_656
H62 C2 3.4159 no 1_656
H62 H3 2.7241 no 1_656
H62 H4 3.2030 no 1_656
H62 H47 2.9225 no 1_556
H63 C48 3.3108 no 1_656
H63 C49 3.5462 no 1_656
H63 H3 3.3109 no 1_656
H63 H4 3.1957 no 1_656
H63 H19 3.3479 no 1_656
H63 H22 3.5477 no 4_655
H63 H23 3.1240 no 4_655
H63 H43 3.2854 no 1_656
H64 H7 3.5585 no .
H64 H8 3.4566 no .
H64 H9 3.5248 no .
H64 H14 3.5806 no 4_555
H64 H17 2.9225 no 4_655
H64 H19 3.2417 no 1_656
H64 H23 3.2657 no 4_655
H64 H31 3.5424 no .
H65 Cl1 2.4562 no 3_767
H65 O1 3.0277 no 3_767
H65 N1 3.4627 no .
H65 C64 3.0080 no .
H65 H1 2.5380 no .
H65 H25 2.9448 no .
H65 H26 3.0853 no .
H65 H66 3.5052 no 3_767
H66 Cl1 2.4259 no .
H66 C34 3.4309 no .
H66 C66 3.2815 no 3_767
H66 H9 2.7617 no .
H66 H30 3.2316 no .
H66 H31 2.6944 no .
H66 H48 3.4709 no 1_556
H66 H57 2.3295 no 3_767
H66 H65 3.5052 no 3_767

loop_
_geom_hbond_atom_site_label_D
_geom_hbond_atom_site_label_H
_geom_hbond_atom_site_label_A
_geom_hbond_site_symmetry_A
_geom_hbond_distance_DA
_geom_hbond_distance_DH
_geom_hbond_distance_HA
_geom_hbond_angle_DHA
_geom_hbond_publ_flag
O2 H65 Cl1 3_767 3.238(3) 0.793 2.456 168.9 no
O3 H66 Cl1 . 3.209(4) 0.815 2.426 161.4 no
N1 H1 O2 . 2.894(4) 0.930 1.973 170.3 no
N3 H2 Cl1 . 3.227(3) 0.930 2.324 163.6 no

loop_
_geom_torsion_atom_site_label_1
_geom_torsion_atom_site_label_2
_geom_torsion_atom_site_label_3
_geom_torsion_atom_site_label_4
_geom_torsion
_geom_torsion_publ_flag
P1 Ru1 N2 N1 87.8(3) no
P1 Ru1 N2 C3 -87.91(16) no
N2 Ru1 P1 C26 -84.61(7) no
N2 Ru1 P1 C32 156.41(7) no
N2 Ru1 P1 C38 33.91(8) no
P1 Ru1 N4 N3 -107.0(2) no
P1 Ru1 N4 C10 86.81(16) no
N4 Ru1 P1 C26 123.13(7) no
N4 Ru1 P1 C32 4.15(7) no
N4 Ru1 P1 C38 -118.35(7) no
P1 Ru1 C4 C5 91.37(19) no
P1 Ru1 C4 C9 -90.58(19) no
C4 Ru1 P1 C26 -161.19(8) no
C4 Ru1 P1 C32 79.83(8) no
C4 Ru1 P1 C38 -42.66(8) no
C25 Ru1 P1 C26 18.05(9) no
C25 Ru1 P1 C32 -100.93(9) no
C25 Ru1 P1 C38 136.57(9) no
P2 Ru1 N2 N1 -99.7(3) no
P2 Ru1 N2 C3 84.54(16) no
N2 Ru1 P2 C44 5.06(8) no
N2 Ru1 P2 C50 128.93(8) no
N2 Ru1 P2 C56 -115.72(7) no
P2 Ru1 N4 N3 79.8(2) no
P2 Ru1 N4 C10 -86.37(16) no
N4 Ru1 P2 C44 157.40(7) no
N4 Ru1 P2 C50 -78.73(7) no
N4 Ru1 P2 C56 36.63(7) no
P2 Ru1 C4 C5 -90.13(19) no
P2 Ru1 C4 C9 87.93(19) no
C4 Ru1 P2 C44 81.35(8) no
C4 Ru1 P2 C50 -154.79(8) no
C4 Ru1 P2 C56 -39.43(8) no
C25 Ru1 P2 C44 -97.92(9) no
C25 Ru1 P2 C50 25.94(9) no
C25 Ru1 P2 C56 141.30(9) no
N2 Ru1 N4 N3 165.20(18) no
N2 Ru1 N4 C10 -1.0(4) no
N4 Ru1 N2 N1 176.66(18) no
N4 Ru1 N2 C3 0.9(4) no
N2 Ru1 C4 C5 2.89(18) no
N2 Ru1 C4 C9 -179.1(3) no
C4 Ru1 N2 N1 174.3(3) no
C4 Ru1 N2 C3 -1.49(17) no
C25 Ru1 N2 N1 -4.4(3) no
C25 Ru1 N2 C3 179.84(17) no
N4 Ru1 C4 C5 -176.0(3) no
N4 Ru1 C4 C9 2.09(18) no
C4 Ru1 N4 N3 167.6(3) no
C4 Ru1 N4 C10 1.39(17) no
C25 Ru1 N4 N3 -13.7(3) no
C25 Ru1 N4 C10 -179.94(17) no
Ru1 P1 C26 C27 35.4(3) no
Ru1 P1 C26 C31 -149.89(17) no
Ru1 P1 C32 C33 55.4(3) no
Ru1 P1 C32 C37 -129.1(2) no
Ru1 P1 C38 C39 -102.6(2) no
Ru1 P1 C38 C43 74.1(2) no
C26 P1 C32 C33 -72.7(3) no
C26 P1 C32 C37 102.8(3) no
C32 P1 C26 C27 161.1(2) no
C32 P1 C26 C31 -24.2(3) no
C26 P1 C38 C39 25.3(3) no
C26 P1 C38 C43 -157.9(2) no
C38 P1 C26 C27 -90.4(3) no
C38 P1 C26 C31 84.3(3) no
C32 P1 C38 C39 130.3(2) no
C32 P1 C38 C43 -52.9(3) no
C38 P1 C32 C33 -177.23(19) no
C38 P1 C32 C37 -1.8(3) no
Ru1 P2 C44 C45 53.6(3) no
Ru1 P2 C44 C49 -129.8(3) no
Ru1 P2 C50 C51 23.8(3) no
Ru1 P2 C50 C55 -166.43(15) no
Ru1 P2 C56 C57 -101.6(2) no
Ru1 P2 C56 C61 72.7(2) no
C44 P2 C50 C51 154.4(3) no
C44 P2 C50 C55 -35.8(3) no
C50 P2 C44 C45 -78.1(3) no
C50 P2 C44 C49 98.6(3) no
C44 P2 C56 C57 130.4(2) no
C44 P2 C56 C61 -55.3(3) no
C56 P2 C44 C45 179.6(3) no
C56 P2 C44 C49 -3.7(3) no
C50 P2 C56 C57 25.0(3) no
C50 P2 C56 C61 -160.7(2) no
C56 P2 C50 C51 -99.5(3) no
C56 P2 C50 C55 70.3(3) no
N2 N1 C1 C2 1.2(4) no
N2 N1 C1 C13 176.6(3) no
C1 N1 N2 Ru1 -177.2(3) no
C1 N1 N2 C3 -1.1(3) no
Ru1 N2 C3 C2 177.56(15) no
Ru1 N2 C3 C5 0.0(4) no
N1 N2 C3 C2 0.6(3) no
N1 N2 C3 C5 -177.0(3) no
N4 N3 C12 C11 0.1(4) no
N4 N3 C12 C17 178.3(3) no
C12 N3 N4 Ru1 -166.9(3) no
C12 N3 N4 C10 0.3(3) no
Ru1 N4 C10 C9 -4.4(4) no
Ru1 N4 C10 C11 169.14(15) no
N3 N4 C10 C9 -174.2(2) no
N3 N4 C10 C11 -0.7(3) no
N1 C1 C2 C3 -0.8(4) no
N1 C1 C13 C14 -65.3(4) no
N1 C1 C13 C15 174.7(3) no
N1 C1 C13 C16 54.7(4) no
N1 C1 C13 C62 -109.6(3) no
N1 C1 C13 C63 130.5(3) no
N1 C1 C13 C64 10.5(4) no
C2 C1 C13 C14 108.9(4) no
C2 C1 C13 C15 -11.1(5) no
C2 C1 C13 C16 -131.1(4) no
C2 C1 C13 C62 64.7(4) no
C2 C1 C13 C63 -55.3(4) no
C2 C1 C13 C64 -175.3(3) no
C13 C1 C2 C3 -175.7(3) no
C1 C2 C3 N2 0.1(4) no
C1 C2 C3 C5 177.0(3) no
N2 C3 C5 C4 2.2(4) no
N2 C3 C5 C6 -179.5(3) no
C2 C3 C5 C4 -174.5(4) no
C2 C3 C5 C6 3.8(6) no
Ru1 C4 C5 C3 -3.7(4) no
Ru1 C4 C5 C6 177.87(18) no
Ru1 C4 C9 C8 -179.84(17) no
Ru1 C4 C9 C10 -4.8(4) no
C5 C4 C9 C8 -1.8(5) no
C5 C4 C9 C10 173.2(3) no
C9 C4 C5 C3 178.3(3) no
C9 C4 C5 C6 -0.2(5) no
C3 C5 C6 C7 -176.9(3) no
C4 C5 C6 C7 1.2(5) no
C5 C6 C7 C8 -0.3(5) no
C5 C6 C7 C21 -178.7(3) no
C6 C7 C8 C9 -1.7(5) no
C6 C7 C21 C22 -55.6(4) no
C6 C7 C21 C23 63.9(4) no
C6 C7 C21 C24 -176.8(3) no
C8 C7 C21 C22 126.1(3) no
C8 C7 C21 C23 -114.4(3) no
C8 C7 C21 C24 4.9(5) no
C21 C7 C8 C9 176.6(3) no
C7 C8 C9 C4 2.8(5) no
C7 C8 C9 C10 -171.3(3) no
C4 C9 C10 N4 5.7(4) no
C4 C9 C10 C11 -165.5(3) no
C8 C9 C10 N4 -179.8(3) no
C8 C9 C10 C11 8.9(6) no
N4 C10 C11 C12 0.7(4) no
C9 C10 C11 C12 172.3(3) no
C10 C11 C12 N3 -0.5(4) no
C10 C11 C12 C17 -178.4(3) no
N3 C12 C17 C18 69.7(4) no
N3 C12 C17 C19 -50.6(4) no
N3 C12 C17 C20 -170.1(3) no
C11 C12 C17 C18 -112.7(4) no
C11 C12 C17 C19 127.0(4) no
C11 C12 C17 C20 7.5(5) no
C1 C13 C14 C62 -97.7(3) no
C1 C13 C14 C64 104.6(2) no
C1 C13 C15 C62 104.5(3) no
C1 C13 C15 C63 -97.6(3) no
C1 C13 C16 C63 104.5(2) no
C1 C13 C16 C64 -97.7(3) no
C1 C13 C62 C14 97.7(3) no
C1 C13 C62 C15 -104.6(2) no
C1 C13 C63 C15 97.8(4) no
C1 C13 C63 C16 -104.6(3) no
C1 C13 C64 C14 -104.5(3) no
C1 C13 C64 C16 97.7(4) no
C14 C13 C15 C62 -15.4(3) no
C14 C13 C15 C63 142.4(3) no
C15 C13 C14 C62 22.3(4) no
C15 C13 C14 C64 -135.4(3) no
C14 C13 C16 C63 -135.5(3) no
C14 C13 C16 C64 22.3(4) no
C16 C13 C14 C62 142.3(3) no
C16 C13 C14 C64 -15.4(3) no
C14 C13 C62 C14 0.0(3) no
C14 C13 C62 C15 157.8(5) no
C62 C13 C14 C62 0.0(4) no
C62 C13 C14 C64 -157.7(5) no
C14 C13 C63 C15 -59.6(6) no
C14 C13 C63 C16 98.1(5) no
C63 C13 C14 C62 59.6(6) no
C63 C13 C14 C64 -98.1(5) no
C14 C13 C64 C14 0.00(18) no
C14 C13 C64 C16 -157.8(4) no
C64 C13 C14 C62 157.7(4) no
C64 C13 C14 C64 0.0(3) no
C15 C13 C16 C63 -15.5(3) no
C15 C13 C16 C64 142.3(3) no
C16 C13 C15 C62 -135.5(3) no
C16 C13 C15 C63 22.4(4) no
C15 C13 C62 C14 -157.8(4) no
C15 C13 C62 C15 -0.00(17) no
C62 C13 C15 C62 0.0(3) no
C62 C13 C15 C63 157.8(4) no
C15 C13 C63 C15 0.0(3) no
C15 C13 C63 C16 157.7(4) no
C63 C13 C15 C62 -157.8(4) no
C63 C13 C15 C63 0.0(3) no
C15 C13 C64 C14 98.1(6) no
C15 C13 C64 C16 -59.7(7) no
C64 C13 C15 C62 -98.1(6) no
C64 C13 C15 C63 59.8(7) no
C16 C13 C62 C14 -59.7(6) no
C16 C13 C62 C15 98.0(5) no
C62 C13 C16 C63 -98.1(5) no
C62 C13 C16 C64 59.7(6) no
C16 C13 C63 C15 -157.7(4) no
C16 C13 C63 C16 -0.0(2) no
C63 C13 C16 C63 0.0(3) no
C63 C13 C16 C64 157.8(4) no
C16 C13 C64 C14 157.8(5) no
C16 C13 C64 C16 0.0(3) no
C64 C13 C16 C63 -157.8(5) no
C64 C13 C16 C64 0.0(4) no
C62 C13 C63 C15 -22.2(4) no
C62 C13 C63 C16 135.5(3) no
C63 C13 C62 C14 -142.4(4) no
C63 C13 C62 C15 15.4(3) no
C62 C13 C64 C14 15.5(3) no
C62 C13 C64 C16 -142.3(4) no
C64 C13 C62 C14 -22.4(5) no
C64 C13 C62 C15 135.4(3) no
C63 C13 C64 C14 135.5(4) no
C63 C13 C64 C16 -22.3(5) no
C64 C13 C63 C15 -142.2(4) no
C64 C13 C63 C16 15.4(4) no
C13 C14 C62 C13 0.00(9) no
C13 C14 C62 C15 -21.2(4) no
C13 C14 C64 C13 0.00(10) no
C13 C14 C64 C16 25.0(5) no
C62 C14 C64 C13 -23.0(5) no
C62 C14 C64 C16 1.9(9) no
C64 C14 C62 C13 19.9(5) no
C64 C14 C62 C15 -1.3(8) no
C13 C15 C62 C13 -0.00(11) no
C13 C15 C62 C14 24.9(5) no
C13 C15 C63 C13 0.00(9) no
C13 C15 C63 C16 -19.8(4) no
C62 C15 C63 C13 21.8(5) no
C62 C15 C63 C16 2.0(8) no
C63 C15 C62 C13 -25.7(6) no
C63 C15 C62 C14 -0.8(9) no
C13 C16 C63 C13 0.00(11) no
C13 C16 C63 C15 22.6(4) no
C13 C16 C64 C13 0.00(10) no
C13 C16 C64 C14 -21.8(5) no
C63 C16 C64 C13 21.2(5) no
C63 C16 C64 C14 -0.6(8) no
C64 C16 C63 C13 -23.9(6) no
C64 C16 C63 C15 -1.3(8) no
P1 C26 C27 C28 174.94(19) no
P1 C26 C31 C30 -175.6(2) no
C27 C26 C31 C30 -0.8(5) no
C31 C26 C27 C28 0.1(5) no
C26 C27 C28 C29 0.8(5) no
C27 C28 C29 C30 -1.0(5) no
C28 C29 C30 C31 0.3(6) no
C29 C30 C31 C26 0.6(6) no
P1 C32 C33 C34 177.4(2) no
P1 C32 C37 C36 -176.73(19) no
C33 C32 C37 C36 -1.4(5) no
C37 C32 C33 C34 1.6(5) no
C32 C33 C34 C35 -1.4(5) no
C33 C34 C35 C36 0.8(6) no
C34 C35 C36 C37 -0.5(5) no
C35 C36 C37 C32 0.8(5) no
P1 C38 C39 C40 177.41(19) no
P1 C38 C43 C42 -178.52(18) no
C39 C38 C43 C42 -1.7(5) no
C43 C38 C39 C40 0.6(5) no
C38 C39 C40 C41 1.0(5) no
C39 C40 C41 C42 -1.4(5) no
C40 C41 C42 C43 0.3(5) no
C41 C42 C43 C38 1.2(5) no
P2 C44 C45 C46 176.7(3) no
P2 C44 C49 C48 -177.8(3) no
C45 C44 C49 C48 -1.2(6) no
C49 C44 C45 C46 -0.2(6) no
C44 C45 C46 C47 2.1(6) no
C45 C46 C47 C48 -2.7(7) no
C46 C47 C48 C49 1.4(6) no
C47 C48 C49 C44 0.6(6) no
P2 C50 C51 C52 166.79(19) no
P2 C50 C55 C54 -167.7(2) no
C51 C50 C55 C54 2.2(5) no
C55 C50 C51 C52 -3.0(5) no
C50 C51 C52 C53 1.5(5) no
C51 C52 C53 C54 0.8(6) no
C52 C53 C54 C55 -1.6(6) no
C53 C54 C55 C50 0.1(6) no
P2 C56 C57 C58 173.1(2) no
P2 C56 C61 C60 -173.77(19) no
C57 C56 C61 C60 0.7(5) no
C61 C56 C57 C58 -1.4(5) no
C56 C57 C58 C59 0.6(5) no
C57 C58 C59 C60 1.0(5) no
C58 C59 C60 C61 -1.7(5) no
C59 C60 C61 C56 0.9(5) no
